data_7711434
loop_
_publ_author_name
'Zou, Ying'
'Lv, Wei'
'Xue, Zhe'
'Pan, Jie'
'Li, Xiao-Yu'
'Wang, Guo-Ming'

_publ_section_title
;
 The pentagram-typed Ln15 (Ln=Dy, Tb, Eu, Sm, Ho) clusters with different
 anion templates: magnetic and luminescent properties
;
_journal_name_full 'Dalton Transactions'
_journal_paper_doi 10.1039/D2DT02712G
_journal_year 2022
_chemical_formula_moiety 'C60 H144 Cl N10 O80 Sm15, 11(Cl)'
_chemical_formula_sum 'C60 H144 Cl12 N10 O80 Sm15'
_chemical_formula_weight 4966.49
_space_group_crystal_system orthorhombic
_space_group_IT_number 51
_space_group_name_Hall '-P 2a 2a'
_space_group_name_H-M_alt 'P m m a'
_atom_sites_solution_hydrogens mixed
_audit_creation_date 2022-01-12
_audit_creation_method
;
Olex2 1.2
(compiled 2018.05.29 svn.r3508 for OlexSys, GUI svn.r5506)
;
_audit_update_record
;
2022-01-13 deposited with the CCDC.	2022-10-05 downloaded from the CCDC.
;
_cell_angle_alpha 90
_cell_angle_beta 90
_cell_angle_gamma 90
_cell_formula_units_Z 2
_cell_length_a 30.0081(9)
_cell_length_b 12.3183(3)
_cell_length_c 21.6051(6)
_cell_measurement_reflns_used 14292
_cell_measurement_temperature 293(2)
_cell_measurement_theta_max 30.3080
_cell_measurement_theta_min 2.2280
_cell_volume 7986.3(4)
_computing_cell_refinement 'CrysAlisPro 1.171.41.110a (Rigaku OD, 2021)'
_computing_data_collection 'CrysAlisPro 1.171.41.110a (Rigaku OD, 2021)'
_computing_data_reduction 'CrysAlisPro 1.171.41.110a (Rigaku OD, 2021)'
_computing_molecular_graphics 'Olex2 (Dolomanov et al., 2009)'
_computing_publication_material 'Olex2 (Dolomanov et al., 2009)'
_computing_structure_refinement 'ShelXL (Sheldrick, 2015)'
_diffrn_ambient_temperature 293(2)
_diffrn_detector 'Hybrid Pixel Array Detector'
_diffrn_detector_area_resol_mean 10.0000
_diffrn_detector_type HyPix
_diffrn_measured_fraction_theta_full 0.997
_diffrn_measured_fraction_theta_max 0.997
_diffrn_measurement_details
;
List of Runs (angles in degrees, time in seconds):

  # Type    Start    End  Width  t~exp~   \w     \q     \k     \f   Frames
#--------------------------------------------------------------------------
  1  \w    -23.00  29.00   0.50    1.09    --    3.51  95.00 108.00  104
  2  \w     -8.00  37.00   0.50    1.09    --    3.51 -99.00-150.00   90
  3  \w    -17.00  12.00   0.50    1.09    --   -6.87 -99.00 -30.00   58
  4  \w    -24.00   2.00   0.50    1.09    --   -6.87 -95.00  -0.00   52
;
_diffrn_measurement_device 'four-circle diffractometer'
_diffrn_measurement_device_type 'XtaLAB Synergy R, DW system, HyPix'
_diffrn_measurement_method '\w scans'
_diffrn_orient_matrix_type 'CrysAlisPro convention (1999,Acta A55,543-557)'
_diffrn_orient_matrix_UB_11 0.0134687000
_diffrn_orient_matrix_UB_12 0.0317390000
_diffrn_orient_matrix_UB_13 0.0200462000
_diffrn_orient_matrix_UB_21 -0.0154690000
_diffrn_orient_matrix_UB_22 0.0433183000
_diffrn_orient_matrix_UB_23 -0.0022576000
_diffrn_orient_matrix_UB_31 -0.0117600000
_diffrn_orient_matrix_UB_32 -0.0207614000
_diffrn_orient_matrix_UB_33 0.0258960000
_diffrn_radiation_monochromator mirror
_diffrn_radiation_probe x-ray
_diffrn_radiation_type MoK\a
_diffrn_radiation_wavelength 0.71073
_diffrn_reflns_av_R_equivalents 0.0617
_diffrn_reflns_av_unetI/netI 0.0411
_diffrn_reflns_Laue_measured_fraction_full 0.997
_diffrn_reflns_Laue_measured_fraction_max 0.997
_diffrn_reflns_limit_h_max 33
_diffrn_reflns_limit_h_min -35
_diffrn_reflns_limit_k_max 13
_diffrn_reflns_limit_k_min -14
_diffrn_reflns_limit_l_max 20
_diffrn_reflns_limit_l_min -25
_diffrn_reflns_number 33272
_diffrn_reflns_point_group_measured_fraction_full 0.997
_diffrn_reflns_point_group_measured_fraction_max 0.997
_diffrn_reflns_theta_full 24.999
_diffrn_reflns_theta_max 24.999
_diffrn_reflns_theta_min 2.004
_diffrn_source 'Rotating-anode X-ray tube'
_diffrn_source_type 'Rigaku (Mo) X-ray Source'
_exptl_absorpt_coefficient_mu 5.703
_exptl_absorpt_correction_T_max 1.00000
_exptl_absorpt_correction_T_min 0.27270
_exptl_absorpt_correction_type multi-scan
_exptl_absorpt_process_details
;
CrysAlisPro 1.171.41.110a (Rigaku Oxford Diffraction, 2021)
Empirical absorption correction using spherical harmonics,
implemented in SCALE3 ABSPACK scaling algorithm.
;
_exptl_crystal_colour colourless
_exptl_crystal_density_diffrn 2.065
_exptl_crystal_description block
_exptl_crystal_F_000 4696
_exptl_crystal_size_max 0.2
_exptl_crystal_size_mid 0.12
_exptl_crystal_size_min 0.1
_refine_diff_density_max 3.801
_refine_diff_density_min -2.538
_refine_diff_density_rms 0.366
_refine_ls_extinction_method none
_refine_ls_goodness_of_fit_ref 1.134
_refine_ls_hydrogen_treatment mixed
_refine_ls_matrix_type full
_refine_ls_number_parameters 654
_refine_ls_number_reflns 7533
_refine_ls_number_restraints 324
_refine_ls_restrained_S_all 1.113
_refine_ls_R_factor_all 0.1124
_refine_ls_R_factor_gt 0.0863
_refine_ls_shift/su_max 0.000
_refine_ls_shift/su_mean 0.000
_refine_ls_structure_factor_coef Fsqd
_refine_ls_weighting_details 'w=1/[\s^2^(Fo^2^)+(0.1122P)^2^+416.7511P] where P=(Fo^2^+2Fc^2^)/3'
_refine_ls_weighting_scheme calc
_refine_ls_wR_factor_gt 0.2270
_refine_ls_wR_factor_ref 0.2631
_reflns_Friedel_coverage 0.000
_reflns_number_gt 5789
_reflns_number_total 7533
_reflns_threshold_expression 'I > 2\s(I)'
_cod_data_source_file d2dt02712g2.cif
_cod_data_source_block 4
_cod_database_code 7711434
_shelx_shelxl_version_number 2014/7
_shelx_space_group_comment
;
The symmetry employed for this shelxl refinement is uniquely defined
by the following loop, which should always be used as a source of
symmetry information in preference to the above space-group names.
They are only intended as comments.
;
_diffrn_oxdiff_digest_frames
;
0105946b85ed2ab788c0885abac3a3e04700028ee52
;
_reflns_odcompleteness_completeness 99.53
_reflns_odcompleteness_iscentric 1
_reflns_odcompleteness_theta 26.32
_olex2_refinement_description
;
1. Fixed Uiso
 At 1.2 times of:
  All C(H,H) groups, H6 of O6, H8 of O8, H4 of O4, H5 of O5, H1 of O1, H3 of
  O3, H7 of O7, H2 of O2, All N(H) groups
 At 1.5 times of:
  All O(H,H) groups, H9 of O9, H11 of O11, H10 of O10, H21A of O21A, H21 of
  O21, H16A of O16A, H16 of O16
2. Restrained distances
 C14A-C16A
 1.5 with sigma of 0.02
 C18-C13A
 1.52 with sigma of 0.02
 C13A-N3A
 1.2 with sigma of 0.02
 C14A-C15A
 1.5 with sigma of 0.02
 O16A-C9A
 1.4 with sigma of 0.02
 C8A-O16A
 2.4 with sigma of 0.02
 O11-C4
 1.45 with sigma of 0.02
 C17-C14
 1.48 with sigma of 0.02
 C16-C17
 2.2 with sigma of 0.02
 C10A-C10
 2.2 with sigma of 0.02
 O16-C8
 2.2 with sigma of 0.02
 C10-C8 = C8-C9
 1.5 with sigma of 0.02
 C9-O16
 1.45 with sigma of 0.02
 C2-C3
 1.5 with sigma of 0.02
 C2-O9
 1.5 with sigma of 0.02
 O9-H9
 0.85 with sigma of 0.01
 O10-C1
 1.45 with sigma of 0.02
 O10-H10
 0.85 with sigma of 0.01
 C17A-O21A
 1.45 with sigma of 0.02
 C2-H9
 1.948792 with sigma of 0.02
 Sm1-H9
 3.088505 with sigma of 0.02
 C1-H10
 1.90845 with sigma of 0.02
 Sm1-H10
 3.128948 with sigma of 0.02
3. Uiso/Uaniso restraints and constraints
N3A \\sim C13A \\sim C18 \\sim O19A \\sim O20A: within 1.7A with sigma of 0.001
and sigma for terminal atoms of 0.002
N3A \\sim C15A \\sim C16A \\sim C17A \\sim O21A \\sim O22 \\sim O23: within
1.7A with sigma of 0.01 and sigma for terminal atoms of 0.02
Cl8: within 1.7A with sigma of 0.001 and sigma for terminal atoms of 0.002
N2A \\sim C8A \\sim C9A \\sim C10A \\sim C11A \\sim O17 \\sim O18: within 1.7A
with sigma of 0.01 and sigma for terminal atoms of 0.02
N2A \\sim C8A \\sim C9A \\sim C10A \\sim C11A \\sim O16A \\sim O17: within 1.7A
with sigma of 0.01 and sigma for terminal atoms of 0.02
N2 \\sim C8 \\sim C9 \\sim C10 \\sim C11 \\sim O16 \\sim O17 \\sim O18: within
1.7A with sigma of 0.001 and sigma for terminal atoms of 0.002
N1 \\sim C1 \\sim C2 \\sim C3 \\sim C4 \\sim O9 \\sim O10: within 1.7A with
sigma of 0.001 and sigma for terminal atoms of 0.002
N1 \\sim C1 \\sim C2 \\sim C3 \\sim C4 \\sim O9 \\sim O10 \\sim O11: within
1.7A with sigma of 0.001 and sigma for terminal atoms of 0.002
N3 \\sim C12 \\sim C13 \\sim O14A \\sim C14 \\sim O15A \\sim C15 \\sim C16
\\sim C17 \\sim O21 \\sim O22 \\sim O23: within 1.7A with sigma of 0.01 and
sigma for terminal atoms of 0.02
Uanis(N3A) \\sim Ueq: with sigma of 0.01 and sigma for terminal atoms of 0.02
Uanis(O19) \\sim Ueq: with sigma of 0.01 and sigma for terminal atoms of 0.02
Uanis(O13) \\sim Ueq: with sigma of 0.01 and sigma for terminal atoms of 0.02
Uanis(C7A) \\sim Ueq: with sigma of 0.01 and sigma for terminal atoms of 0.02
Uanis(C5) \\sim Ueq, Uanis(C7) \\sim Ueq: with sigma of 0.01 and sigma for
terminal atoms of 0.02
4. Others
 Fixed Sof: H1WA(0.5) H1WB(0.5) N1(0.5) H1A(0.5) C1(0.5) H1B(0.5) H1C(0.5)
 N2A(0.5) H2AA(0.5) N2(0.5) H2A(0.5) C2(0.5) H2B(0.5) H2C(0.5) N3(0.5) H3A(0.5)
 N3A(0.5) H3AA(0.5) C3(0.5) C4(0.5) H4A(0.5) H4B(0.5) C5(0.5) H5A(0.5) H5B(0.5)
 C7(0.5) H7A(0.5) H7B(0.5) C7A(0.5) H7AB(0.5) H7AA(0.5) C8A(0.5) C8(0.5)
 O9(0.5) H9(0.5) C9(0.5) H9A(0.5) H9B(0.5) C9A(0.5) H9AA(0.5) H9AB(0.5)
 O10(0.5) H10(0.5) C10A(0.5) H10C(0.5) H10D(0.5) C10(0.5) H10A(0.5) H10B(0.5)
 O11(0.5) H11(0.5) C11(0.5) H11A(0.5) H11B(0.5) C11A(0.5) H11C(0.5) H11D(0.5)
 O12(0.5) O13(0.5) C13A(0.5) H13C(0.5) H13D(0.5) C13(0.5) H13A(0.5) H13B(0.5)
 O14(0.5) O14A(0.5) C14A(0.5) C14(0.5) O15(0.5) O15A(0.5) C15A(0.5) H15C(0.5)
 H15D(0.5) C15(0.5) H15A(0.5) H15B(0.5) O16A(0.5) H16A(0.5) O16(0.5) H16(0.5)
 C16(0.5) H16B(0.5) H16C(0.5) C16A(0.5) H16D(0.5) H16E(0.5) C17(0.5) H17A(0.5)
 H17B(0.5) C17A(0.5) H17C(0.5) H17D(0.5) O19(0.5) O19A(0.5) O20A(0.5) O20(0.5)
 O21(0.5) H21(0.5) O21A(0.5) H21A(0.5) Cl8(0.25)
5.a Riding coordinates:
 C5(H5A,H5B), C13A(H13C,H13D)
5.b Rotating group:
 O1W(H1WA,H1WB), O2W(H2WA,H2WB), O3W(H3WA,H3WB)
5.c Ternary CH refined with riding coordinates:
 O1(H1), O2(H2), N2A(H2AA), N2(H2A), O3(H3), N3(H3A), N3A(H3AA), O4(H4),
 O5(H5), O6(H6), O7(H7), O8(H8)
5.d Secondary CH2 refined with riding coordinates:
 C1(H1B,H1C), C2(H2B,H2C), C4(H4A,H4B), C7(H7A,H7B), C7A(H7AB,H7AA), C9(H9A,
 H9B), C9A(H9AA,H9AB), C10A(H10C,H10D), C10(H10A,H10B), C11(H11A,H11B),
 C11A(H11C,H11D), C13(H13A,H13B), C15A(H15C,H15D), C15(H15A,H15B), C16(H16B,
 H16C), C16A(H16D,H16E), C17(H17A,H17B), C17A(H17C,H17D)
5.e Aromatic/amide H refined with riding coordinates:
 N1(H1A)
5.f Tetrahedral OH refined with riding coordinates:
 O16A(H16A), O16(H16), O21(H21), O21A(H21A)
5.g Idealised tetrahedral OH refined as rotating group:
 O11(H11)
;
_olex2_submission_special_instructions 'No special instructions were received'
_oxdiff_exptl_absorpt_empirical_details
;
Empirical correction (ABSPACK) includes:
- Absorption correction using spherical harmonics
- Frame scaling
;
_oxdiff_exptl_absorpt_empirical_full_max 2.516
_oxdiff_exptl_absorpt_empirical_full_min 0.520

loop_
_space_group_symop_operation_xyz
'x, y, z'
'-x+1/2, -y, z'
'-x, y, -z'
'x+1/2, -y, -z'
'-x, -y, -z'
'x-1/2, y, -z'
'x, -y, z'
'-x-1/2, y, z'

loop_
_atom_site_label
_atom_site_type_symbol
_atom_site_fract_x
_atom_site_fract_y
_atom_site_fract_z
_atom_site_U_iso_or_equiv
_atom_site_adp_type
_atom_site_occupancy
_atom_site_site_symmetry_order
_atom_site_calc_flag
_atom_site_refinement_flags_posn
_atom_site_refinement_flags_adp
_atom_site_refinement_flags_occupancy
_atom_site_disorder_assembly
_atom_site_disorder_group
Sm1 Sm 0.2500 0.66487(11) 0.48426(6) 0.0438(4) Uani 1 2 d DS T P . .
Cl1 Cl 0.2500 0.5000 0.2484(8) 0.126(8) Uani 1 4 d S T P A .
O1 O 0.2940(7) 0.5000 0.4759(7) 0.043(5) Uani 1 2 d S T P A .
H1 H 0.3201 0.5000 0.5031 0.052 Uiso 1 2 calc RS T P . .
O1W O 0.2500 0.8359(18) 0.4215(11) 0.065(6) Uani 1 2 d S T P A .
H1WA H 0.2231 0.8496 0.4050 0.098 Uiso 0.5 1 d GR . . . .
H1WB H 0.2672 0.8296 0.3877 0.098 Uiso 0.5 1 d GR . . . .
N1 N 0.3256(19) 0.706(5) 0.549(2) 0.090(4) Uani 0.5 1 d . U . A 1
H1A H 0.3395 0.6448 0.5501 0.108 Uiso 0.5 1 calc R . . A 1
C1 C 0.286(2) 0.843(5) 0.600(2) 0.090(4) Uani 0.5 1 d D U . A -1
H1B H 0.2723 0.8633 0.6389 0.109 Uiso 0.5 1 calc R . . A -1
H1C H 0.3054 0.9023 0.5874 0.109 Uiso 0.5 1 calc R . . A -1
Sm2 Sm 0.31309(4) 0.5000 0.36931(5) 0.0289(3) Uani 1 2 d S T P A .
O2W O 0.3664(7) 0.8350(12) 0.3004(8) 0.068(5) Uani 1 1 d . . . . .
H2WA H 0.3515 0.8327 0.2632 0.102 Uiso 1 1 d GR . . . .
H2WB H 0.3844 0.8945 0.2951 0.102 Uiso 1 1 d GR . . . .
O2 O 0.3930(7) 0.5000 0.3753(9) 0.051(5) Uani 1 2 d S T P A .
H2 H 0.4039 0.5000 0.4180 0.061 Uiso 1 2 calc RS T P . .
N2A N 0.4779(13) 0.698(4) 0.239(2) 0.069(6) Uani 0.5 1 d . U . A 1
H2AA H 0.4845 0.6352 0.2120 0.083 Uiso 0.5 1 calc R . . A 1
N2 N 0.4326(15) 0.696(4) 0.443(2) 0.079(3) Uani 0.5 1 d . U . A -1
H2A H 0.4280 0.6338 0.4705 0.094 Uiso 0.5 1 calc R . . A -1
C2 C 0.2818(19) 0.660(5) 0.637(2) 0.090(4) Uani 0.5 1 d D U . A -1
H2B H 0.2983 0.6005 0.6549 0.108 Uiso 0.5 1 calc R . . A -1
H2C H 0.2661 0.6963 0.6700 0.108 Uiso 0.5 1 calc R . . A -1
Sm3 Sm 0.41077(3) 0.66469(8) 0.32073(5) 0.0445(3) Uani 1 1 d . . . . .
O3 O 0.4189(6) 0.5000 0.2605(8) 0.046(5) Uani 1 2 d S T P A .
H3 H 0.4457 0.5000 0.2345 0.055 Uiso 1 2 calc RS T P . .
O3W O 0.3207(6) 0.8340(13) 0.1098(8) 0.068(5) Uani 1 1 d . . . . .
H3WA H 0.2897 0.8398 0.1092 0.102 Uiso 1 1 d GR . . . .
H3WB H 0.3290 0.8962 0.0887 0.102 Uiso 1 1 d GR . . . .
N3 N 0.4394(13) 0.696(3) 0.0715(17) 0.057(4) Uani 0.5 1 d . U . A -1
H3A H 0.4572 0.6346 0.0871 0.069 Uiso 0.5 1 calc R . . A -1
N3A N 0.3128(12) 0.699(3) -0.0574(14) 0.054(3) Uani 0.5 1 d D U . A .
H3AA H 0.3054 0.6220 -0.0622 0.065 Uiso 0.5 1 calc R . . A .
C3 C 0.315(2) 0.739(5) 0.610(2) 0.090(4) Uani 0.5 1 d D U . . .
Sm4 Sm 0.35181(4) 0.5000 0.20181(5) 0.0290(3) Uani 1 2 d S T P A .
O4 O 0.3815(5) 0.5000 0.0991(7) 0.037(4) Uani 1 2 d S T P A .
H4 H 0.4142 0.5000 0.0983 0.045 Uiso 1 2 calc RS T P A .
C4 C 0.345(2) 0.752(4) 0.652(3) 0.091(4) Uani 0.5 1 d D U . A .
H4A H 0.3656 0.6915 0.6520 0.109 Uiso 0.5 1 calc R . . . .
H4B H 0.3313 0.7570 0.6926 0.109 Uiso 0.5 1 calc R . . . .
Sm5 Sm 0.34950(4) 0.66459(8) 0.05721(5) 0.0451(3) Uani 1 1 d . . . . .
O5 O 0.3105(6) 0.5000 0.0274(7) 0.041(4) Uani 1 2 d S T P A .
H5 H 0.3011 0.5000 -0.0161 0.050 Uiso 1 2 calc RS T P . .
C5 C 0.3218(9) 0.735(2) 0.4956(13) 0.018(6) Uani 0.5 1 d . U . A 1
H5A H 0.2967 0.6956 0.4783 0.022 Uiso 0.5 1 d R . . A 1
H5B H 0.3134 0.8105 0.4968 0.022 Uiso 0.5 1 d R . . A 1
Sm6 Sm 0.2500 0.5000 0.09765(8) 0.0284(4) Uani 1 4 d S T P A .
O6 O 0.3042(4) 0.6115(10) 0.1432(5) 0.036(3) Uani 1 1 d . . . . .
H6 H 0.2918 0.6727 0.1665 0.043 Uiso 1 1 calc R . . A .
C6 C 0.3571(8) 0.7268(16) 0.4526(10) 0.053(6) Uani 1 1 d . . . . .
O7 O 0.3383(4) 0.6106(10) 0.2882(5) 0.037(3) Uani 1 1 d . . . . .
H7 H 0.3184 0.6718 0.2793 0.044 Uiso 1 1 calc R . . A .
C7 C 0.3961(9) 0.738(2) 0.4178(13) 0.020(6) Uani 0.5 1 d . U . A -1
H7A H 0.3915 0.7032 0.3780 0.024 Uiso 0.5 1 calc R . . A -1
H7B H 0.4012 0.8144 0.4102 0.024 Uiso 0.5 1 calc R . . A -1
C7A C 0.4392(9) 0.738(2) 0.2311(12) 0.018(5) Uani 0.5 1 d . U . A 1
H7AB H 0.4402 0.8141 0.2420 0.022 Uiso 0.5 1 calc R . . A 1
H7AA H 0.4190 0.7023 0.2596 0.022 Uiso 0.5 1 calc R . . A 1
O8 O 0.2500 0.6127(16) 0.3777(7) 0.039(4) Uani 1 2 d S T P A .
H8 H 0.2500 0.6741 0.3488 0.046 Uiso 1 2 calc RS T P . .
C8A C 0.5189(16) 0.739(5) 0.278(2) 0.074(5) Uani 0.5 1 d D U . . .
C8 C 0.4806(17) 0.729(4) 0.432(2) 0.079(3) Uani 0.5 1 d D U . A -1
O9 O 0.248(2) 0.612(3) 0.5943(11) 0.090(4) Uani 0.5 1 d D U . A -1
H9 H 0.227(5) 0.585(19) 0.616(2) 0.135 Uiso 0.5 1 d DR . . B -1
C9 C 0.4955(18) 0.752(4) 0.497(3) 0.079(3) Uani 0.5 1 d D U . A -1
H9A H 0.4919 0.6899 0.5247 0.095 Uiso 0.5 1 calc R . . A -1
H9B H 0.5258 0.7792 0.4996 0.095 Uiso 0.5 1 calc R . . A -1
C9A C 0.5562(18) 0.764(4) 0.238(2) 0.080(7) Uani 0.5 1 d D U . A .
H9AA H 0.5493 0.8281 0.2142 0.097 Uiso 0.5 1 calc R . . . .
H9AB H 0.5821 0.7796 0.2633 0.097 Uiso 0.5 1 calc R . . . .
O10 O 0.251(2) 0.829(3) 0.5535(11) 0.090(4) Uani 0.5 1 d D U . A -1
H10 H 0.231(6) 0.877(15) 0.559(11) 0.136 Uiso 0.5 1 d DR . . C -1
C10A C 0.5308(17) 0.659(5) 0.317(2) 0.074(5) Uani 0.5 1 d D U . A .
H10C H 0.5521 0.6864 0.3469 0.089 Uiso 0.5 1 calc R . . . .
H10D H 0.5447 0.6008 0.2939 0.089 Uiso 0.5 1 calc R . . . .
C10 C 0.5062(16) 0.633(4) 0.411(2) 0.079(3) Uani 0.5 1 d D U . A .
H10A H 0.5377 0.6491 0.4070 0.094 Uiso 0.5 1 calc R . . A .
H10B H 0.5021 0.5715 0.4382 0.094 Uiso 0.5 1 calc R . . . .
O11 O 0.3688(15) 0.852(4) 0.6385(18) 0.091(4) Uani 0.5 1 d D U . . .
H11 H 0.3512 0.8972 0.6252 0.137 Uiso 0.5 1 calc GR . . A .
C11 C 0.4779(19) 0.848(5) 0.405(3) 0.079(3) Uani 0.5 1 d . U . A .
H11A H 0.4594 0.8943 0.4305 0.095 Uiso 0.5 1 calc R . . A .
H11B H 0.5073 0.8800 0.4008 0.095 Uiso 0.5 1 calc R . . . .
C11A C 0.5007(18) 0.850(5) 0.312(3) 0.077(5) Uani 0.5 1 d . U . A .
H11C H 0.5229 0.8767 0.3405 0.092 Uiso 0.5 1 calc R . . . .
H11D H 0.4956 0.9056 0.2807 0.092 Uiso 0.5 1 calc R . . . .
O12 O 0.3460(12) 0.678(3) 0.4078(16) 0.045(9) Uani 0.5 1 d . . . A 1
C12 C 0.4219(7) 0.7282(18) 0.1712(11) 0.053(4) Uani 1 1 d . U . . .
O13 O 0.4005(15) 0.757(4) 0.472(2) 0.100(13) Uani 0.5 1 d . U . A 1
C13A C 0.2993(7) 0.739(3) -0.0097(16) 0.054(3) Uani 0.5 1 d D U . A -1
H13C H 0.3139 0.7035 0.0248 0.065 Uiso 0.5 1 d R . . A -1
H13D H 0.3067 0.8157 -0.0082 0.065 Uiso 0.5 1 d R . . A -1
C13 C 0.4124(14) 0.735(4) 0.1056(19) 0.049(4) Uani 0.5 1 d . U . A -1
H13A H 0.3840 0.6996 0.0981 0.059 Uiso 0.5 1 calc R . . A -1
H13B H 0.4090 0.8108 0.0947 0.059 Uiso 0.5 1 calc R . . A -1
O14 O 0.3269(13) 0.688(3) 0.4251(19) 0.053(9) Uani 0.5 1 d . . . A 2
O14A O 0.3902(12) 0.677(3) 0.1693(16) 0.048(5) Uani 0.5 1 d . U . A 1
C14A C 0.3524(11) 0.738(3) -0.099(2) 0.050(10) Uani 0.5 1 d D . . A .
C14 C 0.4511(15) 0.741(5) 0.007(2) 0.069(4) Uani 0.5 1 d D U . A -1
O15 O 0.357(2) 0.769(3) 0.513(2) 0.113(18) Uani 0.5 1 d . . . A 2
O15A O 0.4497(10) 0.763(3) 0.1224(14) 0.059(4) Uani 0.5 1 d . U . A 1
C15A C 0.366(2) 0.842(4) -0.067(2) 0.080(7) Uani 0.5 1 d D U . . .
H15C H 0.3417 0.8933 -0.0692 0.096 Uiso 0.5 1 calc R . . A .
H15D H 0.3912 0.8735 -0.0896 0.096 Uiso 0.5 1 calc R . . . .
C15 C 0.4274(18) 0.845(5) -0.007(3) 0.076(5) Uani 0.5 1 d . U . . .
H15A H 0.4374 0.9020 0.0210 0.091 Uiso 0.5 1 calc R . . A .
H15B H 0.4333 0.8673 -0.0489 0.091 Uiso 0.5 1 calc R . . . .
O16A O 0.5669(14) 0.678(4) 0.197(2) 0.109(10) Uani 0.5 1 d D U . . .
H16A H 0.5664 0.6205 0.2155 0.163 Uiso 0.5 1 calc R . . A .
O16 O 0.4621(12) 0.836(3) 0.5072(16) 0.080(3) Uani 0.5 1 d D U . A -1
H16 H 0.4409 0.8249 0.4842 0.120 Uiso 0.5 1 calc R . . A -1
C16 C 0.4431(15) 0.651(4) -0.037(2) 0.068(5) Uani 0.5 1 d D U . . .
H16B H 0.4635 0.5919 -0.0279 0.082 Uiso 0.5 1 calc R . . A .
H16C H 0.4485 0.6757 -0.0786 0.082 Uiso 0.5 1 calc R . . . .
C16A C 0.3856(16) 0.647(4) -0.093(2) 0.070(6) Uani 0.5 1 d D U . . .
H16D H 0.3749 0.5859 -0.1170 0.083 Uiso 0.5 1 calc R . . A .
H16E H 0.4135 0.6705 -0.1113 0.083 Uiso 0.5 1 calc R . . . .
O17 O 0.4865(6) 0.6144(16) 0.3523(9) 0.078(3) Uani 1 1 d . U . . .
C17 C 0.4990(15) 0.754(4) -0.006(4) 0.080(6) Uani 0.5 1 d D U . A -1
H17A H 0.5137 0.7657 0.0330 0.096 Uiso 0.5 1 calc R . . A -1
H17B H 0.5092 0.6846 -0.0218 0.096 Uiso 0.5 1 calc R . . A -1
C17A C 0.340(2) 0.762(6) -0.159(2) 0.109(17) Uani 0.5 1 d D U . . .
H17C H 0.3665 0.7817 -0.1825 0.131 Uiso 0.5 1 calc R . . A .
H17D H 0.3206 0.8250 -0.1587 0.131 Uiso 0.5 1 calc R . . . .
O18 O 0.4579(6) 0.8270(16) 0.3458(9) 0.079(3) Uani 1 1 d . U . . .
C18 C 0.2500 0.725(3) -0.0038(14) 0.054(3) Uani 1 2 d DS TU P . .
O19 O 0.4653(15) 0.767(4) 0.186(2) 0.097(13) Uani 0.5 1 d . U . A 2
O19A O 0.2386(9) 0.680(2) 0.0401(12) 0.054(3) Uani 0.5 1 d . U . A -1
O20A O 0.2748(10) 0.769(2) -0.0564(13) 0.054(3) Uani 0.5 1 d . U . A -2
O20 O 0.3931(14) 0.683(3) 0.1986(16) 0.065(12) Uani 0.5 1 d . . . A 2
O21 O 0.5148(17) 0.827(4) -0.044(2) 0.111(10) Uani 0.5 1 d . U . A -1
H21 H 0.5224 0.7974 -0.0762 0.166 Uiso 0.5 1 calc R . . A -1
O21A O 0.3175(15) 0.675(5) -0.1919(18) 0.116(16) Uani 0.5 1 d D U . A .
H21A H 0.3194 0.6188 -0.1717 0.174 Uiso 0.5 1 calc R . . . .
O22 O 0.3945(6) 0.6101(15) -0.0309(7) 0.066(4) Uani 1 1 d . U . . .
O23 O 0.3799(7) 0.8252(15) 0.0018(9) 0.080(4) Uani 1 1 d . U . . .
Cl6 Cl 0.2500 1.0000 0.0560(8) 0.082(4) Uani 1 4 d S T P . .
Cl5 Cl 0.2500 0.5000 -0.0985(10) 0.138(8) Uani 1 4 d S T P . .
Cl2 Cl 0.3301(4) 1.0000 0.4004(6) 0.091(3) Uani 1 2 d S T P . .
Cl4 Cl 0.4874(4) 0.5000 0.1419(5) 0.087(3) Uani 1 2 d S T P . .
Cl8 Cl 0.2500 0.771(2) 0.2474(17) 0.135(11) Uani 0.5 2 d S TU P . .
Cl3 Cl 0.3984(4) 0.5000 0.5272(6) 0.100(4) Uani 1 2 d S T P . .
Cl7 Cl 0.3797(4) 1.0000 0.1883(6) 0.095(3) Uani 1 2 d S T P . .

loop_
_atom_site_aniso_label
_atom_site_aniso_U_11
_atom_site_aniso_U_22
_atom_site_aniso_U_33
_atom_site_aniso_U_23
_atom_site_aniso_U_13
_atom_site_aniso_U_12
Sm1 0.0671(10) 0.0367(8) 0.0275(7) -0.0059(5) 0.000 0.000
Cl1 0.088(12) 0.23(3) 0.064(10) 0.000 0.000 0.000
O1 0.069(13) 0.047(11) 0.014(8) 0.000 0.003(8) 0.000
O1W 0.075(16) 0.053(14) 0.067(15) 0.013(11) 0.000 0.000
N1 0.114(8) 0.103(8) 0.053(6) -0.017(7) -0.006(8) 0.014(9)
C1 0.114(8) 0.103(8) 0.054(6) -0.017(7) -0.006(8) 0.014(9)
Sm2 0.0307(6) 0.0343(7) 0.0217(6) 0.000 0.0028(5) 0.000
O2W 0.105(14) 0.035(8) 0.064(10) 0.003(7) -0.003(10) 0.008(8)
O2 0.053(12) 0.068(14) 0.030(10) 0.000 0.004(9) 0.000
N2A 0.062(12) 0.077(13) 0.067(13) -0.003(12) -0.006(12) -0.011(12)
N2 0.070(5) 0.085(6) 0.081(6) 0.003(5) -0.016(5) -0.005(5)
C2 0.114(8) 0.103(8) 0.053(6) -0.017(7) -0.006(8) 0.014(9)
Sm3 0.0415(6) 0.0345(6) 0.0574(7) -0.0029(4) -0.0121(5) -0.0032(4)
O3 0.048(11) 0.066(13) 0.024(9) 0.000 0.004(8) 0.000
O3W 0.074(11) 0.044(9) 0.085(12) -0.006(8) -0.010(9) 0.013(8)
N3 0.057(8) 0.059(9) 0.056(9) -0.002(8) 0.010(8) -0.010(8)
N3A 0.064(6) 0.052(6) 0.046(5) 0.013(5) -0.0001(10) 0.0001(10)
C3 0.114(8) 0.103(8) 0.053(6) -0.017(6) -0.006(8) 0.014(9)
Sm4 0.0364(7) 0.0331(7) 0.0177(6) 0.000 -0.0026(5) 0.000
O4 0.025(8) 0.074(13) 0.012(7) 0.000 0.006(6) 0.000
C4 0.115(8) 0.104(8) 0.054(6) -0.017(7) -0.006(8) 0.014(9)
Sm5 0.0614(7) 0.0322(6) 0.0417(6) 0.0033(4) 0.0197(5) -0.0013(4)
O5 0.045(10) 0.073(13) 0.007(7) 0.000 -0.001(7) 0.000
C5 0.016(9) 0.018(9) 0.020(9) -0.007(8) 0.000(8) -0.005(8)
Sm6 0.0295(9) 0.0315(9) 0.0243(8) 0.000 0.000 0.000
O6 0.043(7) 0.040(7) 0.024(6) -0.005(5) 0.004(5) -0.011(5)
C6 0.075(15) 0.029(10) 0.055(13) -0.009(9) -0.035(12) -0.003(10)
O7 0.044(7) 0.032(6) 0.034(6) -0.004(5) -0.003(5) 0.002(5)
C7 0.023(9) 0.021(9) 0.016(9) -0.007(8) -0.003(8) -0.005(8)
C7A 0.020(9) 0.019(9) 0.015(9) 0.001(8) 0.006(7) -0.010(8)
O8 0.048(10) 0.052(11) 0.016(8) -0.004(7) 0.000 0.000
C8A 0.066(9) 0.082(10) 0.075(10) -0.003(9) -0.012(9) -0.008(9)
C8 0.070(5) 0.085(6) 0.081(6) 0.003(5) -0.016(5) -0.005(5)
O9 0.114(8) 0.103(8) 0.053(6) -0.017(7) -0.006(8) 0.014(9)
C9 0.070(5) 0.086(6) 0.081(6) 0.003(5) -0.016(5) -0.005(5)
C9A 0.069(12) 0.090(13) 0.083(13) -0.002(12) -0.007(12) -0.005(12)
O10 0.114(8) 0.103(8) 0.054(6) -0.018(7) -0.006(8) 0.014(9)
C10A 0.065(9) 0.081(10) 0.077(10) -0.001(9) -0.019(9) -0.005(9)
C10 0.070(5) 0.085(6) 0.081(6) 0.003(5) -0.016(5) -0.005(5)
O11 0.115(9) 0.104(8) 0.054(7) -0.017(7) -0.007(8) 0.014(9)
C11 0.070(5) 0.085(6) 0.081(6) 0.002(5) -0.016(5) -0.006(5)
C11A 0.068(9) 0.085(10) 0.077(10) 0.000(9) -0.014(9) -0.009(9)
O12 0.05(2) 0.054(19) 0.031(18) -0.009(14) 0.009(14) 0.019(18)
C12 0.048(8) 0.052(8) 0.059(8) 0.000(7) 0.013(7) -0.012(7)
O13 0.098(15) 0.101(16) 0.100(15) -0.003(10) -0.002(10) -0.003(10)
C13A 0.064(6) 0.052(6) 0.046(5) 0.013(5) -0.0001(8) 0.0001(8)
C13 0.046(8) 0.049(9) 0.052(9) 0.000(8) 0.010(8) -0.014(7)
O14 0.06(3) 0.04(2) 0.06(2) 0.004(18) 0.004(19) -0.009(19)
O14A 0.047(9) 0.045(10) 0.053(10) -0.001(9) 0.010(9) -0.015(8)
C14A 0.04(2) 0.05(2) 0.07(3) 0.02(2) -0.008(18) -0.021(17)
C14 0.073(8) 0.074(9) 0.061(9) 0.007(8) 0.013(8) -0.006(8)
O15 0.18(5) 0.05(2) 0.10(3) 0.02(2) 0.06(3) 0.02(3)
O15A 0.057(8) 0.059(9) 0.060(9) -0.001(8) 0.010(8) -0.011(7)
C15A 0.087(13) 0.076(13) 0.078(13) 0.022(12) 0.017(12) -0.013(12)
C15 0.081(10) 0.077(10) 0.069(10) 0.015(9) 0.014(9) -0.010(9)
O16A 0.096(19) 0.11(2) 0.12(2) 0.007(19) 0.012(19) 0.000(18)
O16 0.071(6) 0.087(6) 0.082(6) 0.003(6) -0.016(5) -0.005(5)
C16 0.076(10) 0.076(10) 0.054(9) 0.006(9) 0.014(9) -0.001(9)
C16A 0.081(13) 0.078(13) 0.050(11) 0.006(11) 0.016(11) 0.000(12)
O17 0.070(5) 0.085(6) 0.080(6) 0.003(5) -0.016(5) -0.005(5)
C17 0.084(12) 0.086(12) 0.069(13) 0.006(12) 0.015(11) -0.005(12)
C17A 0.08(3) 0.19(5) 0.06(2) -0.04(3) 0.03(2) -0.03(3)
O18 0.071(5) 0.085(6) 0.081(6) 0.002(5) -0.016(5) -0.006(5)
C18 0.064(6) 0.052(6) 0.046(5) 0.013(5) 0.000 0.000
O19 0.105(19) 0.091(19) 0.095(19) 0.001(16) -0.022(16) -0.009(16)
O19A 0.064(6) 0.052(6) 0.046(5) 0.013(5) 0.0002(10) -0.0002(10)
O20A 0.064(6) 0.052(6) 0.046(5) 0.013(5) -0.0001(8) 0.0001(8)
O20 0.10(3) 0.049(19) 0.049(19) 0.031(18) 0.03(2) 0.025(19)
O21 0.12(2) 0.11(2) 0.10(2) 0.007(19) 0.000(18) -0.004(19)
O21A 0.09(3) 0.20(5) 0.06(2) -0.03(2) 0.009(18) -0.03(3)
O22 0.076(9) 0.076(9) 0.047(7) 0.004(7) 0.016(7) -0.001(8)
O23 0.087(10) 0.076(9) 0.078(9) 0.021(8) 0.018(8) -0.014(8)
Cl6 0.089(10) 0.070(9) 0.088(10) 0.000 0.000 0.000
Cl5 0.20(3) 0.134(19) 0.078(12) 0.000 0.000 0.000
Cl2 0.110(9) 0.067(6) 0.095(8) 0.000 0.014(7) 0.000
Cl4 0.083(7) 0.097(8) 0.081(7) 0.000 0.010(5) 0.000
Cl8 0.18(3) 0.082(17) 0.14(3) -0.006(18) 0.000 0.000
Cl3 0.096(8) 0.124(10) 0.078(7) 0.000 -0.008(6) 0.000
Cl7 0.106(9) 0.081(7) 0.098(8) 0.000 -0.014(7) 0.000

loop_
_atom_type_symbol
_atom_type_description
_atom_type_scat_dispersion_real
_atom_type_scat_dispersion_imag
_atom_type_scat_source
C C 0.0033 0.0016 'International Tables Vol C Tables 4.2.6.8 and 6.1.1.4'
H H 0.0000 0.0000 'International Tables Vol C Tables 4.2.6.8 and 6.1.1.4'
Cl Cl 0.1484 0.1585 'International Tables Vol C Tables 4.2.6.8 and 6.1.1.4'
N N 0.0061 0.0033 'International Tables Vol C Tables 4.2.6.8 and 6.1.1.4'
O O 0.0106 0.0060 'International Tables Vol C Tables 4.2.6.8 and 6.1.1.4'
Sm Sm -0.1638 3.4418 'International Tables Vol C Tables 4.2.6.8 and 6.1.1.4'

loop_
_geom_angle_atom_site_label_1
_geom_angle_atom_site_label_2
_geom_angle_atom_site_label_3
_geom_angle
_geom_angle_site_symmetry_1
_geom_angle_site_symmetry_3
_geom_angle_publ_flag
O1 Sm1 O1 65.8(8) 2_565 . ?
O1 Sm1 O1W 131.5(5) 2_565 . ?
O1 Sm1 O1W 131.5(5) . . ?
O1 Sm1 N1 130.5(13) 2_565 . ?
O1 Sm1 N1 130.5(13) . 8_655 ?
O1 Sm1 N1 74.9(13) 2_565 8_655 ?
O1 Sm1 N1 74.9(13) . . ?
O1 Sm1 Sm2 76.7(4) . 2_565 ?
O1 Sm1 Sm2 38.6(4) 2_565 2_565 ?
O1 Sm1 H5A 137.2 2_565 . ?
O1 Sm1 H5A 71.8 . . ?
O1 Sm1 O9 80.6(11) 2_565 . ?
O1 Sm1 O9 82.5(11) . . ?
O1 Sm1 O10 135.0(13) . . ?
O1 Sm1 O10 136.6(15) 2_565 . ?
O1 Sm1 O14 121.7(10) 2_565 . ?
O1 Sm1 O14 65.2(9) 2_565 8_655 ?
O1 Sm1 O14 65.2(9) . . ?
O1 Sm1 O14 121.7(10) . 8_655 ?
O1W Sm1 N1 97.0(13) . . ?
O1W Sm1 N1 97.0(13) . 8_655 ?
O1W Sm1 Sm2 95.6(5) . 2_565 ?
O1W Sm1 H5A 74.6 . . ?
O1W Sm1 O10 69.2(9) . . ?
O1W Sm1 O14 69.5(9) . . ?
O1W Sm1 O14 69.5(9) . 8_655 ?
N1 Sm1 N1 114(2) 8_655 . ?
N1 Sm1 Sm2 91.1(11) 8_655 2_565 ?
N1 Sm1 Sm2 150.5(11) . 2_565 ?
N1 Sm1 H5A 36.1 . . ?
N1 Sm1 H5A 143.3 8_655 . ?
Sm2 Sm1 H5A 124.9 2_565 . ?
C5 Sm1 O1 144.8(8) 8_655 . ?
C5 Sm1 O1 79.2(8) 8_655 2_565 ?
C5 Sm1 O1W 75.4(7) 8_655 . ?
C5 Sm1 N1 26.3(13) 8_655 8_655 ?
C5 Sm1 N1 130.6(13) 8_655 . ?
C5 Sm1 Sm2 78.5(7) 8_655 2_565 ?
C5 Sm1 H5A 143.3 8_655 . ?
C5 Sm1 O8 101.5(7) 8_655 . ?
C5 Sm1 O9 88.2(15) 8_655 . ?
C5 Sm1 O10 70.0(17) 8_655 . ?
O8 Sm1 O1 72.7(5) . 2_565 ?
O8 Sm1 O1 72.7(5) . . ?
O8 Sm1 O1W 72.8(7) . . ?
O8 Sm1 N1 123.1(10) . 8_655 ?
O8 Sm1 N1 123.1(10) . . ?
O8 Sm1 Sm2 37.9(3) . 2_565 ?
O8 Sm1 H5A 89.1 . . ?
O8 Sm1 O9 149.1(9) . . ?
O8 Sm1 O10 142.1(9) . . ?
O8 Sm1 O14 64.2(9) . 8_655 ?
O8 Sm1 O14 64.2(9) . . ?
O9 Sm1 O1W 137.9(9) . . ?
O9 Sm1 N1 65.0(18) . . ?
O9 Sm1 N1 61.9(18) . 8_655 ?
O9 Sm1 Sm2 119.0(10) . 2_565 ?
O9 Sm1 H5A 100.5 . . ?
O9 Sm1 O10 68.8(10) . . ?
O10 Sm1 N1 62.0(19) . . ?
O10 Sm1 N1 63.8(19) . 8_655 ?
O10 Sm1 Sm2 147.5(14) . 2_565 ?
O10 Sm1 H5A 80.0 . . ?
O14 Sm1 Sm2 100.3(9) . 2_565 ?
O14 Sm1 Sm2 45.2(9) 8_655 2_565 ?
O14 Sm1 O14 120.9(18) . 8_655 ?
Sm2 Cl1 Sm2 71.9(4) 2_565 . ?
Sm2 Cl1 Sm6 144.06(18) . . ?
Sm2 Cl1 Sm6 144.06(18) 2_565 . ?
Sm4 Cl1 Sm2 72.31(12) . . ?
Sm4 Cl1 Sm2 144.2(5) . 2_565 ?
Sm4 Cl1 Sm2 144.2(5) 2_565 . ?
Sm4 Cl1 Sm2 72.31(12) 2_565 2_565 ?
Sm4 Cl1 Sm4 143.5(6) 2_565 . ?
Sm4 Cl1 Sm6 71.8(3) . . ?
Sm4 Cl1 Sm6 71.8(3) 2_565 . ?
Sm1 O1 Sm1 113.5(8) . 2_565 ?
Sm1 O1 H1 112.9 2_565 . ?
Sm1 O1 H1 112.9 . . ?
Sm2 O1 Sm1 101.8(5) . . ?
Sm2 O1 Sm1 101.8(5) . 2_565 ?
Sm2 O1 H1 112.9 . . ?
Sm1 O1W H1WA 111.9 . . ?
Sm1 O1W H1WB 111.5 . . ?
H1WA O1W H1WB 102.1 . . ?
Sm1 N1 H1A 105.0 . . ?
C3 N1 Sm1 110(4) . . ?
C3 N1 H1A 109.3 . . ?
C5 N1 Sm1 59(3) . . ?
C5 N1 H1A 109.3 . . ?
C5 N1 C3 141(6) . . ?
H1B C1 H1C 107.7 . . ?
C3 C1 H1B 108.9 . . ?
C3 C1 H1C 108.9 . . ?
O10 C1 H1B 108.9 . . ?
O10 C1 H1C 108.9 . . ?
O10 C1 C3 113(5) . . ?
Cl1 Sm2 Sm3 103.55(15) . 7_565 ?
O1 Sm2 Cl1 130.1(5) . . ?
O1 Sm2 O2 100.9(7) . . ?
O1 Sm2 Sm3 117.7(4) . 7_565 ?
O1 Sm2 O12 77.1(8) . 7_565 ?
O1 Sm2 O12 77.1(8) . . ?
O1 Sm2 O14 66.1(8) . . ?
O1 Sm2 O14 66.1(8) . 7_565 ?
O2 Sm2 Cl1 129.0(5) . . ?
O2 Sm2 Sm3 39.4(2) . 7_565 ?
O2 Sm2 O12 66.1(8) . . ?
O2 Sm2 O12 66.1(8) . 7_565 ?
O2 Sm2 O14 79.6(9) . . ?
O2 Sm2 O14 79.6(9) . 7_565 ?
O7 Sm2 Cl1 65.4(3) 7_565 . ?
O7 Sm2 Cl1 65.4(3) . . ?
O7 Sm2 O1 143.4(3) . . ?
O7 Sm2 O1 143.4(3) 7_565 . ?
O7 Sm2 O2 73.7(5) . . ?
O7 Sm2 O2 73.7(5) 7_565 . ?
O7 Sm2 Sm3 38.5(3) 7_565 7_565 ?
O7 Sm2 Sm3 81.5(3) . 7_565 ?
O7 Sm2 O7 71.0(6) 7_565 . ?
O7 Sm2 O8 88.5(5) 7_565 2_565 ?
O7 Sm2 O8 131.2(5) 7_565 . ?
O7 Sm2 O8 131.2(5) . 2_565 ?
O7 Sm2 O8 88.5(5) . . ?
O7 Sm2 O12 128.3(8) 7_565 . ?
O7 Sm2 O12 128.3(8) . 7_565 ?
O7 Sm2 O12 67.6(8) . . ?
O7 Sm2 O12 67.6(8) 7_565 7_565 ?
O7 Sm2 O14 77.4(9) 7_565 7_565 ?
O7 Sm2 O14 77.4(9) . . ?
O7 Sm2 O14 143.1(9) . 7_565 ?
O7 Sm2 O14 143.1(9) 7_565 . ?
O8 Sm2 Cl1 65.8(4) 2_565 . ?
O8 Sm2 Cl1 65.8(4) . . ?
O8 Sm2 O1 74.4(5) . . ?
O8 Sm2 O1 74.4(5) 2_565 . ?
O8 Sm2 O2 143.0(4) 2_565 . ?
O8 Sm2 O2 143.0(4) . . ?
O8 Sm2 Sm3 109.5(4) 2_565 7_565 ?
O8 Sm2 Sm3 167.9(4) . 7_565 ?
O8 Sm2 O8 72.3(8) 2_565 . ?
O8 Sm2 O12 142.6(8) . 7_565 ?
O8 Sm2 O12 77.2(8) 2_565 7_565 ?
O8 Sm2 O12 77.2(8) . . ?
O8 Sm2 O12 142.6(8) 2_565 . ?
O8 Sm2 O14 64.8(10) 2_565 7_565 ?
O8 Sm2 O14 127.4(9) 2_565 . ?
O8 Sm2 O14 64.8(10) . . ?
O8 Sm2 O14 127.4(9) . 7_565 ?
O12 Sm2 Cl1 119.5(8) 7_565 . ?
O12 Sm2 Cl1 119.5(8) . . ?
O12 Sm2 Sm3 46.8(7) 7_565 7_565 ?
O12 Sm2 Sm3 104.9(7) . 7_565 ?
O12 Sm2 O12 118.9(17) . 7_565 ?
O14 Sm2 Cl1 117.5(9) . . ?
O14 Sm2 Cl1 117.5(9) 7_565 . ?
O14 Sm2 Sm3 118.9(9) . 7_565 ?
O14 Sm2 Sm3 61.8(8) 7_565 7_565 ?
O14 Sm2 O14 122.3(17) . 7_565 ?
H2WA O2W H2WB 101.5 . . ?
Sm3 O2W H2WA 112.5 . . ?
Sm3 O2W H2WB 112.2 . . ?
Sm2 O2 H2 112.8 . . ?
Sm2 O2 Sm3 101.3(6) . 7_565 ?
Sm2 O2 Sm3 101.3(6) . . ?
Sm3 O2 H2 112.8 7_565 . ?
Sm3 O2 H2 112.8 . . ?
Sm3 O2 Sm3 114.9(7) 7_565 . ?
Sm3 N2A H2AA 114.4 . . ?
C7A N2A H2AA 114.4 . . ?
C7A N2A Sm3 58(2) . . ?
C7A N2A C8A 131(4) . . ?
C8A N2A H2AA 114.4 . . ?
C8A N2A Sm3 106(2) . . ?
Sm3 N2 H2A 115.8 . . ?
C7 N2 H2A 115.8 . . ?
C7 N2 Sm3 57(2) . . ?
C7 N2 C8 128(4) . . ?
C7 N2 O13 53(3) . . ?
C8 N2 H2A 115.8 . . ?
C8 N2 Sm3 96(3) . . ?
O13 N2 H2A 93.0 . . ?
O13 N2 Sm3 111(3) . . ?
O13 N2 C8 127(4) . . ?
H2B C2 H2C 107.1 . . ?
C3 C2 H2B 107.7 . . ?
C3 C2 H2C 107.7 . . ?
O9 C2 H2B 107.7 . . ?
O9 C2 H2C 107.7 . . ?
O9 C2 C3 118(5) . . ?
Sm2 Sm3 Sm4 61.47(3) . . ?
O2W Sm3 Sm2 95.0(4) . . ?
O2W Sm3 N2A 98.8(11) . . ?
O2W Sm3 N2 100.1(11) . . ?
O2W Sm3 Sm4 94.7(4) . . ?
O2W Sm3 O12 72.1(9) . . ?
O2W Sm3 O20 69.9(9) . . ?
O2 Sm3 Sm2 39.3(5) . . ?
O2 Sm3 O2W 132.0(6) . . ?
O2 Sm3 N2A 127.7(11) . . ?
O2 Sm3 N2 72.6(12) . . ?
O2 Sm3 O3 65.1(5) . . ?
O2 Sm3 Sm4 76.9(4) . . ?
O2 Sm3 O12 63.3(9) . . ?
O2 Sm3 O17 81.8(7) . . ?
O2 Sm3 O18 133.7(6) . . ?
O2 Sm3 O20 120.4(10) . . ?
N2A Sm3 Sm2 148.4(9) . . ?
N2A Sm3 N2 115.5(13) . . ?
N2A Sm3 Sm4 89.0(9) . . ?
N2 Sm3 Sm2 89.6(10) . . ?
N2 Sm3 Sm4 148.6(10) . . ?
O3 Sm3 Sm2 76.9(4) . . ?
O3 Sm3 O2W 131.0(6) . . ?
O3 Sm3 N2A 72.5(10) . . ?
O3 Sm3 N2 127.6(12) . . ?
O3 Sm3 Sm4 38.7(4) . . ?
O3 Sm3 O12 119.6(10) . . ?
O3 Sm3 O17 81.1(6) . . ?
O3 Sm3 O18 136.7(6) . . ?
O3 Sm3 O20 64.2(9) . . ?
O7 Sm3 Sm2 37.8(3) . . ?
O7 Sm3 O2W 72.5(5) . . ?
O7 Sm3 O2 72.9(6) . . ?
O7 Sm3 N2A 121.8(9) . . ?
O7 Sm3 N2 122.7(10) . . ?
O7 Sm3 O3 72.5(5) . . ?
O7 Sm3 Sm4 37.7(3) . . ?
O7 Sm3 O12 64.3(9) . . ?
O7 Sm3 O17 149.1(6) . . ?
O7 Sm3 O18 143.3(5) . . ?
O7 Sm3 O20 63.6(10) . . ?
O12 Sm3 Sm2 43.1(9) . . ?
O12 Sm3 N2A 167.7(13) . . ?
O12 Sm3 N2 59.7(13) . . ?
O12 Sm3 Sm4 99.8(9) . . ?
O17 Sm3 Sm2 121.0(5) . . ?
O17 Sm3 O2W 138.4(6) . . ?
O17 Sm3 N2A 62.1(10) . . ?
O17 Sm3 N2 63.1(11) . . ?
O17 Sm3 Sm4 119.7(5) . . ?
O17 Sm3 O12 119.1(9) . . ?
O17 Sm3 O18 67.6(6) . . ?
O17 Sm3 O20 118.3(10) . . ?
O18 Sm3 Sm2 145.0(5) . . ?
O18 Sm3 O2W 70.8(6) . . ?
O18 Sm3 N2A 66.7(10) . . ?
O18 Sm3 N2 63.0(11) . . ?
O18 Sm3 Sm4 148.4(4) . . ?
O18 Sm3 O12 102.0(10) . . ?
O18 Sm3 O20 104.8(10) . . ?
O20 Sm3 Sm2 99.6(9) . . ?
O20 Sm3 Sm4 43.8(9) . . ?
Sm3 O3 Sm3 113.7(7) . 7_565 ?
Sm3 O3 H3 112.9 7_565 . ?
Sm3 O3 H3 112.9 . . ?
Sm4 O3 Sm3 101.6(5) . . ?
Sm4 O3 Sm3 101.6(5) . 7_565 ?
Sm4 O3 H3 112.9 . . ?
H3WA O3W H3WB 101.3 . . ?
Sm5 O3W H3WA 113.4 . . ?
Sm5 O3W H3WB 111.7 . . ?
Sm5 N3 H3A 117.8 . . ?
C13 N3 H3A 117.8 . . ?
C13 N3 Sm5 57(3) . . ?
C13 N3 C14 124(4) . . ?
C13 N3 O15A 55(3) . . ?
C14 N3 H3A 117.8 . . ?
C14 N3 Sm5 100(3) . . ?
O15A N3 H3A 93.8 . . ?
O15A N3 Sm5 113(2) . . ?
O15A N3 C14 116(3) . . ?
Sm5 N3A H3AA 92.0 . . ?
C13A N3A H3AA 114.1 . . ?
C13A N3A Sm5 55(2) . . ?
C13A N3A C14A 128(3) . . ?
C14A N3A H3AA 114.1 . . ?
C14A N3A Sm5 105(2) . . ?
O20A N3A H3AA 114.1 . . ?
O20A N3A Sm5 114(2) . . ?
O20A N3A C14A 115(3) . . ?
N1 C3 C1 103(5) . . ?
N1 C3 C2 109(5) . . ?
C2 C3 C1 103(5) . . ?
C4 C3 N1 122(6) . . ?
C4 C3 C1 112(5) . . ?
C4 C3 C2 106(5) . . ?
Cl1 Sm4 Sm3 103.6(2) . 7_565 ?
O3 Sm4 Cl1 129.5(5) . . ?
O3 Sm4 Sm3 39.6(2) . 7_565 ?
O3 Sm4 O4 100.3(6) . . ?
O3 Sm4 O14A 76.5(9) . . ?
O3 Sm4 O14A 76.5(9) . 7_565 ?
O3 Sm4 O20 66.9(9) . . ?
O3 Sm4 O20 66.9(9) . 7_565 ?
O4 Sm4 Cl1 130.1(5) . . ?
O4 Sm4 Sm3 117.6(3) . 7_565 ?
O4 Sm4 O14A 65.1(8) . . ?
O4 Sm4 O14A 65.1(8) . 7_565 ?
O4 Sm4 O20 78.2(8) . . ?
O4 Sm4 O20 78.2(8) . 7_565 ?
O6 Sm4 Cl1 65.9(4) 7_565 . ?
O6 Sm4 Cl1 65.9(4) . . ?
O6 Sm4 Sm3 110.0(3) 7_565 7_565 ?
O6 Sm4 Sm3 168.2(3) . 7_565 ?
O6 Sm4 O3 143.2(3) 7_565 . ?
O6 Sm4 O3 143.3(3) . . ?
O6 Sm4 O4 74.2(4) 7_565 . ?
O6 Sm4 O4 74.2(4) . . ?
O6 Sm4 O6 71.4(6) 7_565 . ?
O6 Sm4 O14A 128.5(9) 7_565 . ?
O6 Sm4 O14A 68.2(9) 7_565 7_565 ?
O6 Sm4 O14A 128.5(9) . 7_565 ?
O6 Sm4 O14A 68.2(9) . . ?
O6 Sm4 O20 76.5(9) 7_565 7_565 ?
O6 Sm4 O20 76.5(9) . . ?
O6 Sm4 O20 142.1(9) . 7_565 ?
O6 Sm4 O20 142.1(9) 7_565 . ?
O7 Sm4 Cl1 65.6(4) 7_565 . ?
O7 Sm4 Cl1 65.6(4) . . ?
O7 Sm4 Sm3 81.4(3) . 7_565 ?
O7 Sm4 Sm3 38.4(3) 7_565 7_565 ?
O7 Sm4 O3 73.9(5) 7_565 . ?
O7 Sm4 O3 73.9(5) . . ?
O7 Sm4 O4 143.4(3) . . ?
O7 Sm4 O4 143.4(3) 7_565 . ?
O7 Sm4 O6 89.1(4) 7_565 7_565 ?
O7 Sm4 O6 131.4(4) 7_565 . ?
O7 Sm4 O6 131.4(4) . 7_565 ?
O7 Sm4 O6 89.1(4) . . ?
O7 Sm4 O7 71.0(6) . 7_565 ?
O7 Sm4 O14A 142.1(9) 7_565 . ?
O7 Sm4 O14A 78.5(8) . . ?
O7 Sm4 O14A 142.1(8) . 7_565 ?
O7 Sm4 O14A 78.5(8) 7_565 7_565 ?
O7 Sm4 O20 66.2(8) . . ?
O7 Sm4 O20 127.9(8) . 7_565 ?
O7 Sm4 O20 127.9(8) 7_565 . ?
O7 Sm4 O20 66.2(8) 7_565 7_565 ?
O14A Sm4 Cl1 120.8(9) . . ?
O14A Sm4 Cl1 120.8(9) 7_565 . ?
O14A Sm4 Sm3 116.1(8) . 7_565 ?
O14A Sm4 Sm3 60.8(8) 7_565 7_565 ?
O14A Sm4 O14A 116.6(17) . 7_565 ?
O20 Sm4 Cl1 117.8(8) 7_565 . ?
O20 Sm4 Cl1 117.8(8) . . ?
O20 Sm4 Sm3 46.6(8) 7_565 7_565 ?
O20 Sm4 Sm3 105.5(9) . 7_565 ?
O20 Sm4 O20 122.3(17) 7_565 . ?
Sm4 O4 H4 113.0 . . ?
Sm4 O4 Sm5 101.5(4) . 7_565 ?
Sm4 O4 Sm5 101.5(4) . . ?
Sm5 O4 H4 113.0 . . ?
Sm5 O4 H4 113.0 7_565 . ?
Sm5 O4 Sm5 113.9(6) 7_565 . ?
C3 C4 H4A 110.1 . . ?
C3 C4 H4B 110.1 . . ?
C3 C4 O11 108(5) . . ?
H4A C4 H4B 108.4 . . ?
O11 C4 H4A 110.1 . . ?
O11 C4 H4B 110.1 . . ?
O3W Sm5 N3 99.8(9) . . ?
O3W Sm5 N3A 98.1(8) . . ?
O3W Sm5 Sm4 94.5(4) . . ?
O3W Sm5 Sm5 145.6(4) . 7_565 ?
O3W Sm5 Sm6 94.0(4) . . ?
O3W Sm5 H13C 70.9 . . ?
O3W Sm5 O14A 72.8(9) . . ?
N3 Sm5 N3A 118.4(11) . . ?
N3 Sm5 Sm4 87.9(8) . . ?
N3 Sm5 Sm5 98.0(9) . 7_565 ?
N3 Sm5 Sm6 147.2(8) . . ?
N3 Sm5 H13C 141.2 . . ?
N3A Sm5 Sm4 148.1(8) . . ?
N3A Sm5 Sm5 98.9(8) . 7_565 ?
N3A Sm5 Sm6 88.5(8) . . ?
N3A Sm5 H13C 33.7 . . ?
Sm4 Sm5 Sm5 57.023(18) . 7_565 ?
Sm4 Sm5 H13C 129.5 . . ?
O4 Sm5 O3W 131.2(5) . . ?
O4 Sm5 N3 71.6(9) . . ?
O4 Sm5 N3A 128.8(8) . . ?
O4 Sm5 Sm4 39.0(3) . . ?
O4 Sm5 Sm5 33.1(3) . 7_565 ?
O4 Sm5 O5 65.9(5) . . ?
O4 Sm5 Sm6 76.9(3) . . ?
O4 Sm5 H13C 142.9 . . ?
O4 Sm5 O14A 62.4(9) . . ?
O4 Sm5 O22 80.9(5) . . ?
O4 Sm5 O23 134.6(6) . . ?
Sm5 Sm5 H13C 110.6 7_565 . ?
O5 Sm5 O3W 130.1(6) . . ?
O5 Sm5 N3 128.4(9) . . ?
O5 Sm5 N3A 72.3(9) . . ?
O5 Sm5 Sm4 77.1(3) . . ?
O5 Sm5 Sm5 33.4(3) . 7_565 ?
O5 Sm5 Sm6 38.6(4) . . ?
O5 Sm5 H13C 77.3 . . ?
O5 Sm5 O14A 120.1(8) . . ?
O5 Sm5 O22 80.2(6) . . ?
O5 Sm5 O23 135.5(6) . . ?
Sm6 Sm5 Sm4 61.34(3) . . ?
Sm6 Sm5 Sm5 56.908(16) . 7_565 ?
Sm6 Sm5 H13C 71.5 . . ?
O6 Sm5 O3W 71.5(5) . . ?
O6 Sm5 N3 120.6(8) . . ?
O6 Sm5 N3A 121.0(8) . . ?
O6 Sm5 Sm4 37.9(3) . . ?
O6 Sm5 O4 72.9(5) . . ?
O6 Sm5 Sm5 74.1(3) . 7_565 ?
O6 Sm5 O5 72.8(5) . . ?
O6 Sm5 Sm6 37.9(3) . . ?
O6 Sm5 H13C 92.8 . . ?
O6 Sm5 O14A 65.2(8) . . ?
O6 Sm5 O22 148.1(5) . . ?
O6 Sm5 O23 143.1(6) . . ?
O14A Sm5 N3 56.6(11) . . ?
O14A Sm5 N3A 167.4(11) . . ?
O14A Sm5 Sm4 43.6(7) . . ?
O14A Sm5 Sm5 93.4(8) . 7_565 ?
O14A Sm5 Sm6 100.6(7) . . ?
O14A Sm5 H13C 142.1 . . ?
O22 Sm5 O3W 140.4(6) . . ?
O22 Sm5 N3 65.2(9) . . ?
O22 Sm5 N3A 63.8(8) . . ?
O22 Sm5 Sm4 119.8(4) . . ?
O22 Sm5 Sm5 74.0(4) . 7_565 ?
O22 Sm5 Sm6 118.7(4) . . ?
O22 Sm5 H13C 97.5 . . ?
O22 Sm5 O14A 117.7(9) . . ?
O22 Sm5 O23 68.8(6) . . ?
O23 Sm5 O3W 71.6(6) . . ?
O23 Sm5 N3 65.3(10) . . ?
O23 Sm5 N3A 65.8(9) . . ?
O23 Sm5 Sm4 146.1(5) . . ?
O23 Sm5 Sm5 142.7(5) . 7_565 ?
O23 Sm5 Sm6 147.5(5) . . ?
O23 Sm5 H13C 76.2 . . ?
O23 Sm5 O14A 102.6(9) . . ?
Sm5 O5 Sm5 113.2(7) . 7_565 ?
Sm5 O5 H5 113.2 7_565 . ?
Sm5 O5 H5 113.2 . . ?
Sm6 O5 Sm5 101.5(4) . 7_565 ?
Sm6 O5 Sm5 101.5(4) . . ?
Sm6 O5 H5 113.2 . . ?
N1 C5 H5A 107.2 . . ?
N1 C5 H5B 106.3 . . ?
N1 C5 C6 122(4) . . ?
H5A C5 H5B 106.5 . . ?
C6 C5 H5A 107.3 . . ?
C6 C5 H5B 106.2 . . ?
Cl1 Sm6 Sm5 103.61(3) . 8_655 ?
Cl1 Sm6 Sm5 103.61(3) . 7_565 ?
Cl1 Sm6 Sm5 103.61(3) . . ?
Cl1 Sm6 Sm5 103.61(3) . 2_565 ?
Sm5 Sm6 Sm5 152.78(6) . 2_565 ?
Sm5 Sm6 Sm5 66.18(3) . 7_565 ?
Sm5 Sm6 Sm5 107.04(4) 2_565 7_565 ?
Sm5 Sm6 Sm5 152.78(6) 8_655 7_565 ?
Sm5 Sm6 Sm5 107.04(4) . 8_655 ?
Sm5 Sm6 Sm5 66.18(3) 2_565 8_655 ?
O5 Sm6 Cl1 129.9(4) . . ?
O5 Sm6 Cl1 129.9(4) 2_565 . ?
O5 Sm6 Sm5 39.9(2) . . ?
O5 Sm6 Sm5 117.8(3) . 8_655 ?
O5 Sm6 Sm5 39.9(2) . 7_565 ?
O5 Sm6 Sm5 39.9(2) 2_565 2_565 ?
O5 Sm6 Sm5 117.8(3) 2_565 7_565 ?
O5 Sm6 Sm5 117.8(3) . 2_565 ?
O5 Sm6 Sm5 117.8(3) 2_565 . ?
O5 Sm6 Sm5 39.9(2) 2_565 8_655 ?
O5 Sm6 O5 100.2(8) 2_565 . ?
O5 Sm6 O19A 77.9(6) . . ?
O5 Sm6 O19A 65.6(6) 2_565 . ?
O6 Sm6 Cl1 65.2(3) 7_565 . ?
O6 Sm6 Cl1 65.2(3) . . ?
O6 Sm6 Cl1 65.2(3) 8_655 . ?
O6 Sm6 Cl1 65.2(3) 2_565 . ?
O6 Sm6 Sm5 109.7(3) 7_565 2_565 ?
O6 Sm6 Sm5 82.0(3) 2_565 8_655 ?
O6 Sm6 Sm5 38.9(3) 7_565 7_565 ?
O6 Sm6 Sm5 167.4(3) 7_565 8_655 ?
O6 Sm6 Sm5 109.7(3) 2_565 7_565 ?
O6 Sm6 Sm5 38.9(3) 8_655 8_655 ?
O6 Sm6 Sm5 167.4(3) 8_655 7_565 ?
O6 Sm6 Sm5 167.4(3) 2_565 . ?
O6 Sm6 Sm5 109.7(3) 8_655 . ?
O6 Sm6 Sm5 38.9(3) 2_565 2_565 ?
O6 Sm6 Sm5 82.0(3) 7_565 . ?
O6 Sm6 Sm5 167.4(3) . 2_565 ?
O6 Sm6 Sm5 109.7(3) . 8_655 ?
O6 Sm6 Sm5 82.0(3) . 7_565 ?
O6 Sm6 Sm5 82.0(3) 8_655 2_565 ?
O6 Sm6 Sm5 38.9(3) . . ?
O6 Sm6 O5 143.2(3) . 2_565 ?
O6 Sm6 O5 74.8(4) . . ?
O6 Sm6 O5 143.2(3) 8_655 . ?
O6 Sm6 O5 74.8(4) 2_565 2_565 ?
O6 Sm6 O5 143.2(3) 2_565 . ?
O6 Sm6 O5 143.2(3) 7_565 2_565 ?
O6 Sm6 O5 74.8(4) 8_655 2_565 ?
O6 Sm6 O5 74.8(4) 7_565 . ?
O6 Sm6 O6 87.8(6) . 8_655 ?
O6 Sm6 O6 71.7(6) . 7_565 ?
O6 Sm6 O6 87.8(6) 2_565 7_565 ?
O6 Sm6 O6 71.7(6) 2_565 8_655 ?
O6 Sm6 O6 130.3(5) . 2_565 ?
O6 Sm6 O6 130.3(5) 7_565 8_655 ?
O6 Sm6 O19A 77.9(7) . . ?
O6 Sm6 O19A 66.8(7) 8_655 . ?
O6 Sm6 O19A 128.2(7) 2_565 . ?
O6 Sm6 O19A 143.3(7) 7_565 . ?
O19A Sm6 Cl1 119.0(6) . . ?
O19A Sm6 Sm5 117.7(6) . 7_565 ?
O19A Sm6 Sm5 46.1(6) . 8_655 ?
O19A Sm6 Sm5 104.5(6) . 2_565 ?
O19A Sm6 Sm5 61.4(6) . . ?
Sm4 O6 Sm5 103.4(5) . . ?
Sm4 O6 H6 113.8 . . ?
Sm5 O6 H6 113.8 . . ?
Sm6 O6 Sm4 107.8(5) . . ?
Sm6 O6 Sm5 103.2(4) . . ?
Sm6 O6 H6 113.8 . . ?
C5 C6 O13 118(3) . . ?
C7 C6 C5 167(2) . . ?
C7 C6 O13 51(2) . . ?
O12 C6 C5 111(3) . . ?
O12 C6 C7 81(3) . . ?
O12 C6 O13 129(3) . . ?
O14 C6 O15 128(4) . . ?
Sm2 O7 Sm3 103.7(5) . . ?
Sm2 O7 Sm4 108.3(5) . . ?
Sm2 O7 H7 113.4 . . ?
Sm3 O7 H7 113.4 . . ?
Sm4 O7 Sm3 103.8(5) . . ?
Sm4 O7 H7 113.4 . . ?
N2 C7 C6 116(3) . . ?
N2 C7 H7A 108.4 . . ?
N2 C7 H7B 108.4 . . ?
N2 C7 O12 128(3) . . ?
C6 C7 H7A 108.4 . . ?
C6 C7 H7B 108.4 . . ?
C6 C7 O12 44.0(15) . . ?
H7A C7 H7B 107.4 . . ?
O12 C7 H7A 64.4 . . ?
O12 C7 H7B 122.9 . . ?
O13 C7 N2 65(3) . . ?
O13 C7 C6 66(3) . . ?
O13 C7 H7A 165.1 . . ?
O13 C7 H7B 87.5 . . ?
O13 C7 O12 108(3) . . ?
N2A C7A H7AB 108.5 . . ?
N2A C7A H7AA 108.5 . . ?
N2A C7A C12 115(3) . . ?
H7AB C7A H7AA 107.5 . . ?
C12 C7A H7AB 108.5 . . ?
C12 C7A H7AA 108.5 . . ?
Sm1 O8 H8 113.9 . . ?
Sm2 O8 Sm1 103.4(5) . . ?
Sm2 O8 Sm1 103.4(5) 2_565 . ?
Sm2 O8 Sm2 107.0(8) 2_565 . ?
Sm2 O8 H8 113.9 2_565 . ?
Sm2 O8 H8 113.9 . . ?
N2A C8A C11A 104(4) . . ?
C9A C8A N2A 110(4) . . ?
C9A C8A C11A 110(4) . . ?
C10A C8A N2A 108(5) . . ?
C10A C8A C9A 109(4) . . ?
C10A C8A C11A 115(4) . . ?
N2 C8 C11 105(4) . . ?
C9 C8 N2 101(4) . . ?
C9 C8 C11 101(4) . . ?
C10 C8 N2 109(4) . . ?
C10 C8 C9 107(4) . . ?
C10 C8 C11 131(5) . . ?
Sm1 O9 H9 131(4) . . ?
C2 O9 Sm1 118(3) . . ?
C2 O9 H9 109(3) . . ?
C8 C9 H9A 113.0 . . ?
C8 C9 H9B 113.0 . . ?
H9A C9 H9B 110.4 . . ?
O16 C9 C8 93.8(16) . . ?
O16 C9 H9A 113.0 . . ?
O16 C9 H9B 113.0 . . ?
C8A C9A H9AA 108.9 . . ?
C8A C9A H9AB 108.9 . . ?
H9AA C9A H9AB 107.7 . . ?
O16A C9A C8A 113(4) . . ?
O16A C9A H9AA 108.9 . . ?
O16A C9A H9AB 108.9 . . ?
Sm1 O10 H10 129(4) . . ?
C1 O10 Sm1 121(3) . . ?
C1 O10 H10 109(3) . . ?
C8A C10A H10C 109.9 . . ?
C8A C10A H10D 109.9 . . ?
C8A C10A O17 109(4) . . ?
H10C C10A H10D 108.3 . . ?
O17 C10A H10C 109.9 . . ?
O17 C10A H10D 109.9 . . ?
C8 C10 H10A 111.6 . . ?
C8 C10 H10B 111.6 . . ?
H10A C10 H10B 109.4 . . ?
O17 C10 C8 101(3) . . ?
O17 C10 H10A 111.6 . . ?
O17 C10 H10B 111.6 . . ?
C4 O11 H11 109.5 . . ?
C8 C11 H11A 111.6 . . ?
C8 C11 H11B 111.6 . . ?
H11A C11 H11B 109.4 . . ?
O18 C11 C8 101(4) . . ?
O18 C11 H11A 111.6 . . ?
O18 C11 H11B 111.6 . . ?
C8A C11A H11C 109.7 . . ?
C8A C11A H11D 109.7 . . ?
H11C C11A H11D 108.2 . . ?
O18 C11A C8A 110(4) . . ?
O18 C11A H11C 109.7 . . ?
O18 C11A H11D 109.7 . . ?
Sm2 O12 Sm3 90.0(10) . . ?
C6 O12 Sm2 144(3) . . ?
C6 O12 Sm3 113(3) . . ?
C6 O12 C7 55(2) . . ?
C7 O12 Sm2 139.9(19) . . ?
C7 O12 Sm3 58.4(13) . . ?
C7A C12 C13 167(3) . . ?
C7A C12 O15A 116(2) . . ?
O14A C12 C7A 113(3) . . ?
O14A C12 C13 80(3) . . ?
O14A C12 O15A 129(3) . . ?
O15A C12 C13 51(2) . . ?
O20 C12 O19 135(3) . . ?
N2 O13 C6 111(4) . . ?
C7 O13 N2 61(3) . . ?
C7 O13 C6 64(3) . . ?
N3A C13A H13C 108.7 . . ?
N3A C13A H13D 110.5 . . ?
N3A C13A C18 111(3) . . ?
H13C C13A H13D 108.0 . . ?
C18 C13A H13C 109.2 . . ?
C18 C13A H13D 109.5 . . ?
N3 C13 C12 116(4) . . ?
N3 C13 H13A 108.2 . . ?
N3 C13 H13B 108.2 . . ?
N3 C13 O14A 127(4) . . ?
N3 C13 O15A 71(3) . . ?
C12 C13 H13A 108.2 . . ?
C12 C13 H13B 108.2 . . ?
C12 C13 O14A 41.8(18) . . ?
H13A C13 H13B 107.3 . . ?
O14A C13 H13A 66.5 . . ?
O14A C13 H13B 124.1 . . ?
O15A C13 C12 63(3) . . ?
O15A C13 H13A 167.9 . . ?
O15A C13 H13B 83.9 . . ?
O15A C13 O14A 104(3) . . ?
Sm2 O14 Sm1 89.4(12) . . ?
C6 O14 Sm1 118(3) . . ?
C6 O14 Sm2 135(3) . . ?
Sm4 O14A Sm5 89.6(11) . . ?
C12 O14A Sm4 146(3) . . ?
C12 O14A Sm5 116(3) . . ?
C12 O14A C13 58(2) . . ?
C13 O14A Sm4 139(2) . . ?
C13 O14A Sm5 58.2(18) . . ?
C15A C14A N3A 102(3) . . ?
C16A C14A N3A 103(3) . . ?
C16A C14A C15A 114(4) . . ?
C17A C14A N3A 114(3) . . ?
C17A C14A C15A 109(4) . . ?
C17A C14A C16A 115(5) . . ?
C15 C14 N3 113(4) . . ?
C16 C14 N3 105(4) . . ?
C16 C14 C15 116(5) . . ?
C17 C14 N3 116(5) . . ?
C17 C14 C15 109(5) . . ?
C17 C14 C16 96(3) . . ?
C12 O15A N3 106(3) . . ?
C13 O15A N3 53(3) . . ?
C13 O15A C12 66(3) . . ?
C14A C15A H15C 108.9 . . ?
C14A C15A H15D 108.9 . . ?
C14A C15A O23 113(4) . . ?
H15C C15A H15D 107.7 . . ?
O23 C15A H15C 108.9 . . ?
O23 C15A H15D 108.9 . . ?
C14 C15 H15A 110.2 . . ?
C14 C15 H15B 110.2 . . ?
H15A C15 H15B 108.5 . . ?
O23 C15 C14 107(4) . . ?
O23 C15 H15A 110.2 . . ?
O23 C15 H15B 110.2 . . ?
C9A O16A H16A 109.5 . . ?
C9 O16 H16 109.5 . . ?
C14 C16 H16B 109.6 . . ?
C14 C16 H16C 109.6 . . ?
C14 C16 O22 110(4) . . ?
H16B C16 H16C 108.1 . . ?
O22 C16 H16B 109.6 . . ?
O22 C16 H16C 109.6 . . ?
C14A C16A H16D 108.2 . . ?
C14A C16A H16E 108.2 . . ?
H16D C16A H16E 107.4 . . ?
O22 C16A C14A 116(3) . . ?
O22 C16A H16D 108.2 . . ?
O22 C16A H16E 108.2 . . ?
C10A O17 Sm3 123(2) . . ?
C10 O17 Sm3 126(2) . . ?
C10 O17 C10A 91(2) . . ?
C14 C17 H17A 106.3 . . ?
C14 C17 H17B 106.3 . . ?
H17A C17 H17B 106.4 . . ?
O21 C17 C14 124(5) . . ?
O21 C17 H17A 106.3 . . ?
O21 C17 H17B 106.3 . . ?
C14A C17A H17C 108.5 . . ?
C14A C17A H17D 108.5 . . ?
C14A C17A O21A 115(5) . . ?
H17C C17A H17D 107.5 . . ?
O21A C17A H17C 108.5 . . ?
O21A C17A H17D 108.5 . . ?
C11 O18 Sm3 125(3) . . ?
C11 O18 C11A 93(3) . . ?
C11A O18 Sm3 122(2) . . ?
O19A C18 C13A 115(3) . . ?
C18 O19A Sm6 141(2) . . ?
N3A O20A C18 101(2) . . ?
Sm4 O20 Sm3 89.7(9) . . ?
C12 O20 Sm3 113(3) . . ?
C12 O20 Sm4 141(3) . . ?
C17 O21 H21 109.5 . . ?
C17A O21A H21A 109.5 . . ?
C16 O22 Sm5 120(2) . . ?
C16A O22 Sm5 122.7(19) . . ?
C16A O22 C16 90(3) . . ?
C15A O23 Sm5 118.0(19) . . ?
C15 O23 Sm5 124(2) . . ?
C15 O23 C15A 97(3) . . ?

loop_
_geom_bond_atom_site_label_1
_geom_bond_atom_site_label_2
_geom_bond_distance
_geom_bond_site_symmetry_2
_geom_bond_publ_flag
Sm1 O1 2.429(11) 2_565 ?
Sm1 O1 2.429(11) . ?
Sm1 O1W 2.51(2) . ?
Sm1 N1 2.71(5) . ?
Sm1 N1 2.71(5) 8_655 ?
Sm1 Sm2 3.7251(15) 2_565 ?
Sm1 C5 2.33(3) 8_655 ?
Sm1 H5A 1.4561 . ?
Sm1 O8 2.391(15) . ?
Sm1 O9 2.46(3) . ?
Sm1 O10 2.52(3) . ?
Sm1 O14 2.65(4) 8_655 ?
Sm1 O14 2.65(4) . ?
Cl1 Sm2 3.226(14) . ?
Cl1 Sm2 3.226(14) 2_565 ?
Cl1 Sm4 3.217(6) 2_565 ?
Cl1 Sm4 3.217(6) . ?
Cl1 Sm6 3.257(17) . ?
O1 Sm1 2.429(11) 2_565 ?
O1 H1 0.9800 . ?
O1 Sm2 2.373(16) . ?
O1W H1WA 0.8995 . ?
O1W H1WB 0.8997 . ?
N1 H1A 0.8600 . ?
N1 C3 1.42(7) . ?
N1 C5 1.21(5) . ?
C1 H1B 0.9700 . ?
C1 H1C 0.9700 . ?
C1 C3 1.56(9) . ?
C1 O10 1.45(2) . ?
Sm2 O2 2.40(2) . ?
Sm2 Sm3 3.7161(14) 7_565 ?
Sm2 O7 2.345(12) . ?
Sm2 O7 2.345(12) 7_565 ?
Sm2 O8 2.355(12) 2_565 ?
Sm2 O8 2.355(11) . ?
Sm2 O12 2.54(4) 7_565 ?
Sm2 O12 2.54(4) . ?
Sm2 O14 2.64(4) 7_565 ?
Sm2 O14 2.64(4) . ?
O2W H2WA 0.9209 . ?
O2W H2WB 0.9174 . ?
O2W Sm3 2.522(15) . ?
O2 H2 0.9800 . ?
O2 Sm3 2.407(10) . ?
O2 Sm3 2.407(10) 7_565 ?
N2A H2AA 0.9800 . ?
N2A Sm3 2.72(4) . ?
N2A C7A 1.27(5) . ?
N2A C8A 1.58(6) . ?
N2 H2A 0.9800 . ?
N2 Sm3 2.75(5) . ?
N2 C7 1.33(5) . ?
N2 C8 1.52(7) . ?
N2 O13 1.38(6) . ?
C2 H2B 0.9700 . ?
C2 H2C 0.9700 . ?
C2 C3 1.51(2) . ?
C2 O9 1.49(2) . ?
Sm3 O3 2.423(9) . ?
Sm3 Sm4 3.7213(14) . ?
Sm3 O7 2.382(12) . ?
Sm3 O12 2.71(3) . ?
Sm3 O17 2.452(18) . ?
Sm3 O18 2.507(19) . ?
Sm3 O20 2.70(4) . ?
O3 Sm3 2.423(9) 7_565 ?
O3 H3 0.9800 . ?
O3 Sm4 2.378(19) . ?
O3W H3WA 0.9328 . ?
O3W H3WB 0.9260 . ?
O3W Sm5 2.528(16) . ?
N3 H3A 0.9800 . ?
N3 Sm5 2.74(4) . ?
N3 C13 1.20(5) . ?
N3 C14 1.54(6) . ?
N3 O15A 1.41(5) . ?
N3A H3AA 0.9800 . ?
N3A Sm5 2.74(3) . ?
N3A C13A 1.21(2) . ?
N3A C14A 1.57(5) . ?
N3A O20A 1.43(5) . ?
C3 C4 1.29(8) . ?
Sm4 Sm3 3.7213(14) 7_565 ?
Sm4 O4 2.390(14) . ?
Sm4 O6 2.352(13) 7_565 ?
Sm4 O6 2.352(13) . ?
Sm4 O7 2.346(12) 7_565 ?
Sm4 O7 2.346(12) . ?
Sm4 O14A 2.57(4) . ?
Sm4 O14A 2.57(4) 7_565 ?
Sm4 O20 2.57(4) . ?
Sm4 O20 2.57(4) 7_565 ?
O4 H4 0.9800 . ?
O4 Sm5 2.420(9) . ?
O4 Sm5 2.419(9) 7_565 ?
C4 H4A 0.9700 . ?
C4 H4B 0.9700 . ?
C4 O11 1.45(2) . ?
Sm5 Sm5 4.055(2) 7_565 ?
Sm5 O5 2.428(9) . ?
Sm5 Sm6 3.7133(11) . ?
Sm5 O6 2.395(11) . ?
Sm5 H13C 1.3639 . ?
Sm5 O14A 2.72(4) . ?
Sm5 O22 2.429(15) . ?
Sm5 O23 2.486(17) . ?
O5 Sm5 2.428(9) 7_565 ?
O5 H5 0.9800 . ?
O5 Sm6 2.366(17) . ?
C5 H5A 0.9701 . ?
C5 H5B 0.9700 . ?
C5 C6 1.41(4) . ?
Sm6 Sm5 3.7134(11) 7_565 ?
Sm6 Sm5 3.7134(11) 8_655 ?
Sm6 Sm5 3.7134(11) 2_565 ?
Sm6 O5 2.366(17) 2_565 ?
Sm6 O6 2.344(11) 2_565 ?
Sm6 O6 2.344(11) 8_655 ?
Sm6 O6 2.344(11) . ?
Sm6 O6 2.344(11) 7_565 ?
Sm6 O19A 2.57(2) . ?
O6 H6 0.9800 . ?
C6 C7 1.40(4) . ?
C6 O12 1.19(4) . ?
C6 O13 1.42(5) . ?
C6 O14 1.18(4) . ?
C6 O15 1.40(5) . ?
O7 H7 0.9800 . ?
C7 H7A 0.9700 . ?
C7 H7B 0.9700 . ?
C7 O12 1.69(5) . ?
C7 O13 1.21(5) . ?
C7A H7AB 0.9700 . ?
C7A H7AA 0.9700 . ?
C7A C12 1.40(4) . ?
O8 Sm2 2.355(11) 2_565 ?
O8 H8 0.9800 . ?
C8A C9A 1.45(6) . ?
C8A C10A 1.34(7) . ?
C8A C11A 1.64(7) . ?
C8 C9 1.51(2) . ?
C8 C10 1.48(2) . ?
C8 C11 1.58(8) . ?
O9 H9 0.851(10) . ?
C9 H9A 0.9700 . ?
C9 H9B 0.9700 . ?
C9 O16 1.46(2) . ?
C9A H9AA 0.9700 . ?
C9A H9AB 0.9700 . ?
C9A O16A 1.41(2) . ?
O10 H10 0.851(10) . ?
C10A H10C 0.9700 . ?
C10A H10D 0.9700 . ?
C10A O17 1.63(5) . ?
C10 H10A 0.9700 . ?
C10 H10B 0.9700 . ?
C10 O17 1.41(5) . ?
O11 H11 0.8200 . ?
C11 H11A 0.9700 . ?
C11 H11B 0.9700 . ?
C11 O18 1.44(6) . ?
C11A H11C 0.9700 . ?
C11A H11D 0.9700 . ?
C11A O18 1.51(6) . ?
C12 C13 1.45(5) . ?
C12 O14A 1.14(4) . ?
C12 O15A 1.41(4) . ?
C12 O19 1.42(5) . ?
C12 O20 1.19(4) . ?
C13A H13C 0.9701 . ?
C13A H13D 0.9699 . ?
C13A C18 1.496(19) . ?
C13 H13A 0.9700 . ?
C13 H13B 0.9700 . ?
C13 O14A 1.68(5) . ?
C13 O15A 1.23(5) . ?
C14A C15A 1.51(2) . ?
C14A C16A 1.51(2) . ?
C14A C17A 1.38(7) . ?
C14 C15 1.49(7) . ?
C14 C16 1.48(7) . ?
C14 C17 1.48(2) . ?
C15A H15C 0.9700 . ?
C15A H15D 0.9700 . ?
C15A O23 1.56(6) . ?
C15 H15A 0.9700 . ?
C15 H15B 0.9700 . ?
C15 O23 1.46(6) . ?
O16A H16A 0.8200 . ?
O16 H16 0.8200 . ?
C16 H16B 0.9700 . ?
C16 H16C 0.9700 . ?
C16 O22 1.55(4) . ?
C16A H16D 0.9700 . ?
C16A H16E 0.9700 . ?
C16A O22 1.44(5) . ?
C17 H17A 0.9700 . ?
C17 H17B 0.9700 . ?
C17 O21 1.29(7) . ?
C17A H17C 0.9700 . ?
C17A H17D 0.9700 . ?
C17A O21A 1.45(2) . ?
C18 O19A 1.15(4) . ?
C18 O20A 1.46(4) . ?
O21 H21 0.8200 . ?
O21A H21A 0.8200 . ?

loop_
_geom_torsion_atom_site_label_1
_geom_torsion_atom_site_label_2
_geom_torsion_atom_site_label_3
_geom_torsion_atom_site_label_4
_geom_torsion
_geom_torsion_site_symmetry_1
_geom_torsion_site_symmetry_2
_geom_torsion_site_symmetry_3
_geom_torsion_site_symmetry_4
_geom_torsion_publ_flag
Sm1 N1 C3 C1 -60(5) . . . . ?
Sm1 N1 C3 C2 49(6) . . . . ?
Sm1 N1 C3 C4 173(5) . . . . ?
Sm1 N1 C5 C6 -140(4) . . . . ?
N1 C3 C4 O11 74(8) . . . . ?
N1 C5 C6 C7 -70(12) . . . . ?
N1 C5 C6 O12 126(5) . . . . ?
N1 C5 C6 O13 -42(5) . . . . ?
C1 C3 C4 O11 -50(7) . . . . ?
N2A C7A C12 C13 -65(13) . . . . ?
N2A C7A C12 O14A 118(4) . . . . ?
N2A C7A C12 O15A -51(4) . . . . ?
N2A C8A C9A O16A -51(6) . . . . ?
N2A C8A C10A O17 -49(4) . . . . ?
N2A C8A C11A O18 53(5) . . . . ?
N2 C7 O12 Sm2 -46(5) . . . . ?
N2 C7 O12 Sm3 -90(4) . . . . ?
N2 C7 O12 C6 89(4) . . . . ?
N2 C7 O13 C6 -137(4) . . . . ?
N2 C8 C9 O16 -59(4) . . . . ?
N2 C8 C10 O17 67(4) . . . . ?
N2 C8 C11 O18 -68(4) . . . . ?
C2 C3 C4 O11 -161(5) . . . . ?
Sm3 N2A C7A C12 -135(3) . . . . ?
Sm3 N2A C8A C9A -178(3) . . . . ?
Sm3 N2A C8A C10A 64(4) . . . . ?
Sm3 N2A C8A C11A -59(4) . . . . ?
Sm3 N2 C7 C6 135(3) . . . . ?
Sm3 N2 C7 O12 85(3) . . . . ?
Sm3 N2 C7 O13 179(3) . . . . ?
Sm3 N2 C8 C9 178(2) . . . . ?
Sm3 N2 C8 C10 -70(4) . . . . ?
Sm3 N2 C8 C11 74(3) . . . . ?
Sm3 N2 O13 C6 40(5) . . . . ?
Sm3 N2 O13 C7 -1(3) . . . . ?
N3 C13 O14A Sm4 -51(6) . . . . ?
N3 C13 O14A Sm5 -94(5) . . . . ?
N3 C13 O14A C12 90(5) . . . . ?
N3 C13 O15A C12 -134(4) . . . . ?
N3 C14 C15 O23 -54(6) . . . . ?
N3 C14 C16 O22 57(5) . . . . ?
N3 C14 C17 O21 -151(6) . . . . ?
N3A C13A C18 O19A 122(4) . . . . ?
N3A C14A C15A O23 58(5) . . . . ?
N3A C14A C16A O22 -48(5) . . . . ?
N3A C14A C17A O21A -55(6) . . . . ?
C3 N1 C5 C6 137(7) . . . . ?
C3 C1 O10 Sm1 -11(6) . . . . ?
C3 C2 O9 Sm1 1(7) . . . . ?
Sm5 N3 C13 C12 136(4) . . . . ?
Sm5 N3 C13 O14A 87(4) . . . . ?
Sm5 N3 C13 O15A -179(3) . . . . ?
Sm5 N3 C14 C15 61(4) . . . . ?
Sm5 N3 C14 C16 -66(3) . . . . ?
Sm5 N3 C14 C17 -171(4) . . . . ?
Sm5 N3 O15A C12 43(3) . . . . ?
Sm5 N3 O15A C13 1(3) . . . . ?
Sm5 N3A C13A C18 -131(4) . . . . ?
Sm5 N3A C14A C15A -62(3) . . . . ?
Sm5 N3A C14A C16A 57(3) . . . . ?
Sm5 N3A C14A C17A -179(4) . . . . ?
Sm5 N3A O20A C18 -45(3) . . . . ?
C5 N1 C3 C1 6(10) . . . . ?
C5 N1 C3 C2 114(9) . . . . ?
C5 N1 C3 C4 -122(9) . . . . ?
C5 C6 C7 N2 76(12) . . . . ?
C5 C6 C7 O12 -165(12) . . . . ?
C5 C6 C7 O13 32(11) . . . . ?
C5 C6 O12 Sm2 -55(5) . . . . ?
C5 C6 O12 Sm3 178.0(18) . . . . ?
C5 C6 O12 C7 176(3) . . . . ?
C5 C6 O13 N2 148(4) . . . . ?
C5 C6 O13 C7 -172(3) . . . . ?
C6 C7 O12 Sm2 -135(4) . . . . ?
C6 C7 O12 Sm3 -178(2) . . . . ?
C6 C7 O13 N2 137(4) . . . . ?
C7 N2 C8 C9 125(5) . . . . ?
C7 N2 C8 C10 -123(5) . . . . ?
C7 N2 C8 C11 21(6) . . . . ?
C7 N2 O13 C6 41(3) . . . . ?
C7 C6 O12 Sm2 129(4) . . . . ?
C7 C6 O12 Sm3 2(2) . . . . ?
C7 C6 O13 N2 -40(3) . . . . ?
C7A N2A C8A C9A -117(5) . . . . ?
C7A N2A C8A C10A 124(5) . . . . ?
C7A N2A C8A C11A 1(6) . . . . ?
C7A C12 C13 N3 66(14) . . . . ?
C7A C12 C13 O14A -177(13) . . . . ?
C7A C12 C13 O15A 17(13) . . . . ?
C7A C12 O14A Sm4 -48(6) . . . . ?
C7A C12 O14A Sm5 175.6(19) . . . . ?
C7A C12 O14A C13 179(3) . . . . ?
C7A C12 O15A N3 148(3) . . . . ?
C7A C12 O15A C13 -176(3) . . . . ?
C8A N2A C7A C12 142(4) . . . . ?
C8A C10A O17 Sm3 11(5) . . . . ?
C8A C10A O17 C10 -125(4) . . . . ?
C8A C11A O18 Sm3 -20(5) . . . . ?
C8A C11A O18 C11 114(4) . . . . ?
C8 N2 C7 C6 -154(4) . . . . ?
C8 N2 C7 O12 155(4) . . . . ?
C8 N2 C7 O13 -111(6) . . . . ?
C8 N2 O13 C6 155(4) . . . . ?
C8 N2 O13 C7 114(6) . . . . ?
C8 C10 O17 Sm3 -26(5) . . . . ?
C8 C10 O17 C10A 107(4) . . . . ?
C8 C11 O18 Sm3 24(5) . . . . ?
C8 C11 O18 C11A -108(4) . . . . ?
O9 C2 C3 N1 -36(8) . . . . ?
O9 C2 C3 C1 73(6) . . . . ?
O9 C2 C3 C4 -169(5) . . . . ?
C9 C8 C10 O17 175(4) . . . . ?
C9 C8 C11 O18 -172(4) . . . . ?
C9A C8A C10A O17 -169(3) . . . . ?
C9A C8A C11A O18 172(4) . . . . ?
O10 C1 C3 N1 47(6) . . . . ?
O10 C1 C3 C2 -65(6) . . . . ?
O10 C1 C3 C4 -179(5) . . . . ?
C10A C8A C9A O16A 67(6) . . . . ?
C10A C8A C11A O18 -65(6) . . . . ?
C10 C8 C9 O16 -173(4) . . . . ?
C10 C8 C11 O18 64(7) . . . . ?
C11 C8 C9 O16 48(5) . . . . ?
C11 C8 C10 O17 -64(7) . . . . ?
C11A C8A C9A O16A -166(5) . . . . ?
C11A C8A C10A O17 67(5) . . . . ?
O12 C6 C7 N2 -119(4) . . . . ?
O12 C6 C7 O13 -163(4) . . . . ?
O12 C6 O13 N2 -18(6) . . . . ?
O12 C6 O13 C7 22(5) . . . . ?
O12 C7 O13 N2 125(3) . . . . ?
O12 C7 O13 C6 -12(3) . . . . ?
C12 C13 O14A Sm4 -141(5) . . . . ?
C12 C13 O14A Sm5 176(3) . . . . ?
C12 C13 O15A N3 134(4) . . . . ?
O13 N2 C7 C6 -44(4) . . . . ?
O13 N2 C7 O12 -94(4) . . . . ?
O13 N2 C8 C9 57(6) . . . . ?
O13 N2 C8 C10 169(5) . . . . ?
O13 N2 C8 C11 -48(6) . . . . ?
O13 C6 C7 N2 44(4) . . . . ?
O13 C6 C7 O12 163(4) . . . . ?
O13 C6 O12 Sm2 111(5) . . . . ?
O13 C6 O12 Sm3 -16(5) . . . . ?
O13 C6 O12 C7 -17(4) . . . . ?
O13 C7 O12 Sm2 -119(4) . . . . ?
O13 C7 O12 Sm3 -162(3) . . . . ?
O13 C7 O12 C6 16(3) . . . . ?
C13A N3A C14A C15A -4(6) . . . . ?
C13A N3A C14A C16A 114(5) . . . . ?
C13A N3A C14A C17A -121(5) . . . . ?
C13A C18 O19A Sm6 -56(5) . . . . ?
C13 N3 C14 C15 4(7) . . . . ?
C13 N3 C14 C16 -123(5) . . . . ?
C13 N3 C14 C17 131(5) . . . . ?
C13 N3 O15A C12 43(3) . . . . ?
C13 C12 O14A Sm4 132(5) . . . . ?
C13 C12 O14A Sm5 -4(3) . . . . ?
C13 C12 O15A N3 -37(3) . . . . ?
O14A C12 C13 N3 -117(4) . . . . ?
O14A C12 C13 O15A -166(4) . . . . ?
O14A C12 O15A N3 -18(5) . . . . ?
O14A C12 O15A C13 18(5) . . . . ?
O14A C13 O15A N3 125(4) . . . . ?
O14A C13 O15A C12 -10(2) . . . . ?
C14A N3A C13A C18 147(4) . . . . ?
C14A N3A O20A C18 -167(3) . . . . ?
C14A C15A O23 Sm5 -24(5) . . . . ?
C14A C15A O23 C15 110(5) . . . . ?
C14A C16A O22 Sm5 11(5) . . . . ?
C14A C16A O22 C16 -115(4) . . . . ?
C14 N3 C13 C12 -145(4) . . . . ?
C14 N3 C13 O14A 167(4) . . . . ?
C14 N3 C13 O15A -100(5) . . . . ?
C14 N3 O15A C12 158(3) . . . . ?
C14 N3 O15A C13 115(5) . . . . ?
C14 C15 O23 Sm5 15(6) . . . . ?
C14 C15 O23 C15A -115(4) . . . . ?
C14 C16 O22 Sm5 -14(5) . . . . ?
C14 C16 O22 C16A 115(4) . . . . ?
O15 C6 O14 Sm1 -4(5) . . . . ?
O15 C6 O14 Sm2 -124(4) . . . . ?
O15A N3 C13 C12 -45(3) . . . . ?
O15A N3 C13 O14A -93(5) . . . . ?
O15A N3 C14 C15 -60(5) . . . . ?
O15A N3 C14 C16 173(4) . . . . ?
O15A N3 C14 C17 67(6) . . . . ?
O15A C12 C13 N3 49(4) . . . . ?
O15A C12 C13 O14A 166(4) . . . . ?
O15A C12 O14A Sm4 118(5) . . . . ?
O15A C12 O14A Sm5 -18(5) . . . . ?
O15A C12 O14A C13 -14(4) . . . . ?
O15A C13 O14A Sm4 -128(4) . . . . ?
O15A C13 O14A Sm5 -171(4) . . . . ?
O15A C13 O14A C12 13(3) . . . . ?
C15A C14A C16A O22 62(6) . . . . ?
C15A C14A C17A O21A -168(5) . . . . ?
C15 C14 C16 O22 -69(5) . . . . ?
C15 C14 C17 O21 -22(8) . . . . ?
C16 C14 C15 O23 67(5) . . . . ?
C16 C14 C17 O21 98(7) . . . . ?
C16A C14A C15A O23 -52(6) . . . . ?
C16A C14A C17A O21A 63(6) . . . . ?
C17 C14 C15 O23 174(5) . . . . ?
C17 C14 C16 O22 176(4) . . . . ?
C17A C14A C15A O23 179(4) . . . . ?
C17A C14A C16A O22 -172(4) . . . . ?
O19 C12 O20 Sm3 7(5) . . . . ?
O19 C12 O20 Sm4 -113(5) . . . . ?
O20A N3A C14A C15A 64(4) . . . . ?
O20A N3A C14A C16A -178(3) . . . . ?
O20A N3A C14A C17A -53(5) . . . . ?
